data_4304992
loop_
_publ_author_name
'Sanjit Konar'
'Abraham Clearfield'

_publ_contact_author
;
'Abraham Clearfield'
;
_publ_contact_author_email clearfield@mail.chem.tamu.edu
_publ_contact_author_phone '+1 979 997 9299'
_publ_section_title
;
Solvothermal Synthesis and Characterization of Two High-Nuclearity
Mixed-Valent Manganese Phosphonate Clusters
;
_journal_name_full 'Inorganic Chemistry'
_journal_page_first 3489
_journal_page_last 3491
_journal_paper_doi 10.1021/ic8001493
_journal_volume 47
_journal_year 2008
_chemical_formula_sum 'C225 H360 Mn38 O123 P12'
_chemical_formula_weight 7492.51
_chemical_name_systematic
; 
 ? 
;
_space_group_IT_number 29
_symmetry_cell_setting orthorhombic
_symmetry_space_group_name_Hall 'P 2c -2ac'
_symmetry_space_group_name_H-M 'P c a 21'
_atom_sites_solution_hydrogens geom
_atom_sites_solution_primary direct
_atom_sites_solution_secondary difmap
_audit_creation_method SHELXL-97
_cell_angle_alpha 90.00
_cell_angle_beta 90.00
_cell_angle_gamma 90.00
_cell_formula_units_Z 2
_cell_length_a 39.306(5)
_cell_length_b 15.355(2)
_cell_length_c 26.803(4)
_cell_measurement_temperature 110(2)
_cell_volume 16177(4)
_computing_cell_refinement 'Bruker SMART'
_computing_data_collection 'Bruker SMART'
_computing_data_reduction 'Bruker SAINT'
_computing_molecular_graphics 'Bruker SHELXTL'
_computing_publication_material 'Bruker SHELXTL'
_computing_structure_refinement 'SHELXL-97 (Sheldrick, 1997)'
_computing_structure_solution 'SHELXS-97 (Sheldrick, 1990)'
_diffrn_ambient_temperature 110(2)
_diffrn_measured_fraction_theta_full 1.000
_diffrn_measured_fraction_theta_max 1.000
_diffrn_measurement_device_type 'CCD area detector'
_diffrn_measurement_method 'phi and omega scans'
_diffrn_radiation_monochromator graphite
_diffrn_radiation_source 'fine-focus sealed tube'
_diffrn_radiation_type MoK\a
_diffrn_radiation_wavelength 0.71073
_diffrn_reflns_av_R_equivalents 0.0791
_diffrn_reflns_av_sigmaI/netI 0.0942
_diffrn_reflns_limit_h_max 44
_diffrn_reflns_limit_h_min -31
_diffrn_reflns_limit_k_max 16
_diffrn_reflns_limit_k_min -17
_diffrn_reflns_limit_l_max 29
_diffrn_reflns_limit_l_min -30
_diffrn_reflns_number 70041
_diffrn_reflns_theta_full 23.53
_diffrn_reflns_theta_max 23.53
_diffrn_reflns_theta_min 1.28
_exptl_absorpt_coefficient_mu 1.564
_exptl_absorpt_correction_T_max 0.606
_exptl_absorpt_correction_T_min 0.422
_exptl_absorpt_correction_type multi-scan
_exptl_absorpt_process_details 'Bruker SADABS V2.10'
_exptl_crystal_colour Black
_exptl_crystal_density_diffrn 1.538
_exptl_crystal_density_method 'not measured'
_exptl_crystal_description Block
_exptl_crystal_F_000 7648
_exptl_crystal_size_max 0.75
_exptl_crystal_size_mid 0.48
_exptl_crystal_size_min 0.32
_refine_diff_density_max 1.008
_refine_diff_density_min -1.063
_refine_diff_density_rms 0.138
_refine_ls_abs_structure_details 'Flack H D (1983), Acta Cryst. A39, 876-881'
_refine_ls_abs_structure_Flack 0.76(2)
_refine_ls_extinction_method none
_refine_ls_goodness_of_fit_ref 1.070
_refine_ls_hydrogen_treatment constr
_refine_ls_matrix_type full
_refine_ls_number_parameters 1883
_refine_ls_number_reflns 23791
_refine_ls_number_restraints 5
_refine_ls_restrained_S_all 1.070
_refine_ls_R_factor_all 0.0984
_refine_ls_R_factor_gt 0.0620
_refine_ls_shift/su_max 2.688
_refine_ls_shift/su_mean 0.037
_refine_ls_structure_factor_coef Fsqd
_refine_ls_weighting_details 'calc w=1/[\s^2^(Fo^2^)+(0.0430P)^2^+100.9235P] where P=(Fo^2^+2Fc^2^)/3'
_refine_ls_weighting_scheme calc
_refine_ls_wR_factor_gt 0.1383
_refine_ls_wR_factor_ref 0.1588
_reflns_number_gt 17814
_reflns_number_total 23791
_reflns_threshold_expression >2sigma(I)
_cod_data_source_file ic8001493-file005_1.cif
_cod_data_source_block 1
_cod_depositor_comments
;
The following automatic conversions were performed:
'_symmetry_cell_setting' value 'Orthorhombic' changed to 'orthorhombic'
according to '/home/saulius/struct/CIF-dictionaries/cif_core.dic'
dictionary named 'cif_core.dic' version 2.4.1 from 2010-06-29.

Automatic conversion script
Id: cif_fix_enum 1527 2010-12-29 10:47:43Z saulius 
;
_cod_database_code 4304992

loop_
_symmetry_equiv_pos_as_xyz
'x, y, z'
'-x, -y, z+1/2'
'x+1/2, -y, z'
'-x+1/2, y, z+1/2'

loop_
_atom_site_label
_atom_site_type_symbol
_atom_site_fract_x
_atom_site_fract_y
_atom_site_fract_z
_atom_site_U_iso_or_equiv
_atom_site_adp_type
_atom_site_occupancy
_atom_site_symmetry_multiplicity
_atom_site_calc_flag
_atom_site_refinement_flags
_atom_site_disorder_assembly
_atom_site_disorder_group
Mn1 Mn 0.43201(4) 0.14245(10) 0.43718(6) 0.0214(4) Uani 1 1 d . . .
Mn2 Mn 0.43862(4) 0.26629(11) 0.53108(6) 0.0214(3) Uani 1 1 d . . .
Mn3 Mn 0.48800(4) 0.04611(10) 0.48401(6) 0.0225(4) Uani 1 1 d . . .
Mn4 Mn 0.51154(4) 0.42185(10) 0.45475(6) 0.0242(4) Uani 1 1 d . . .
Mn5 Mn 0.43213(4) 0.18727(10) 0.63800(6) 0.0239(4) Uani 1 1 d . . .
Mn6 Mn 0.44335(4) 0.34435(10) 0.42522(6) 0.0201(4) Uani 1 1 d . . .
Mn7 Mn 0.37792(4) 0.26212(10) 0.40654(6) 0.0231(4) Uani 1 1 d . . .
Mn8 Mn 0.56588(4) 0.09855(11) 0.50405(6) 0.0260(4) Uani 1 1 d . . .
Mn9 Mn 0.44891(4) 0.46680(10) 0.51608(6) 0.0210(4) Uani 1 1 d . . .
Mn10 Mn 0.38875(4) 0.48790(10) 0.57889(6) 0.0245(4) Uani 1 1 d . . .
Mn11 Mn 0.44349(4) 0.39066(10) 0.62480(6) 0.0238(4) Uani 1 1 d . . .
Mn12 Mn 0.42796(4) 0.06628(10) 0.54610(6) 0.0229(4) Uani 1 1 d . . .
Mn13 Mn 0.49651(4) 0.27333(11) 0.65851(6) 0.0246(4) Uani 1 1 d . . .
Mn14 Mn 0.56954(4) 0.24390(12) 0.61315(6) 0.0300(4) Uani 1 1 d . . .
Mn15 Mn 0.58100(4) 0.32210(11) 0.48108(7) 0.0321(4) Uani 1 1 d . . .
Mn16 Mn 0.36474(4) 0.10952(11) 0.60582(7) 0.0305(4) Uani 1 1 d . . .
Mn17 Mn 0.31128(5) 0.43304(12) 0.55890(7) 0.0374(5) Uani 1 1 d . . .
Mn18 Mn 0.30049(6) 0.20889(14) 0.56945(9) 0.0546(6) Uani 1 1 d . . .
Mn19 Mn 0.30287(5) 0.31286(15) 0.45179(9) 0.0612(7) Uani 1 1 d . . .
P1 P 0.35258(7) 0.11113(19) 0.48084(12) 0.0284(7) Uani 1 1 d . . .
P2 P 0.52338(7) 0.42359(18) 0.57834(11) 0.0251(6) Uani 1 1 d . . .
P3 P 0.37020(7) 0.45760(18) 0.46088(11) 0.0251(7) Uani 1 1 d . . .
P4 P 0.50675(7) 0.08266(18) 0.60469(10) 0.0241(6) Uani 1 1 d . . .
P5 P 0.36208(8) 0.3187(2) 0.64284(12) 0.0320(7) Uani 1 1 d . . .
P6 P 0.51383(7) 0.20897(17) 0.41916(10) 0.0207(6) Uani 1 1 d . . .
O62 O 0.2590(8) 0.231(2) 0.4562(11) 0.34(2) Uani 1 1 d . . .
C120 C 0.2314(10) 0.132(2) 0.4224(11) 0.26(2) Uani 1 1 d D . .
H12A H 0.2550 0.1191 0.4269 0.386 Uiso 1 1 calc R . .
H12B H 0.2290 0.1777 0.3979 0.386 Uiso 1 1 calc R . .
H12C H 0.2196 0.0813 0.4113 0.386 Uiso 1 1 calc R . .
C1 C 0.5485(3) 0.5129(8) 0.6012(4) 0.030(3) Uani 1 1 d . . .
C2 C 0.5727(3) 0.5014(8) 0.6391(4) 0.036(3) Uani 1 1 d . . .
H2 H 0.5751 0.4477 0.6548 0.044 Uiso 1 1 calc R . .
C3 C 0.5929(4) 0.5713(10) 0.6528(5) 0.054(4) Uani 1 1 d . . .
C5 C 0.5871(4) 0.6526(10) 0.6313(5) 0.059(5) Uani 1 1 d . . .
H5 H 0.5997 0.7001 0.6422 0.071 Uiso 1 1 calc R . .
C6 C 0.5632(4) 0.6642(8) 0.5944(5) 0.052(4) Uani 1 1 d . . .
C7 C 0.5586(5) 0.7555(10) 0.5713(6) 0.093(7) Uani 1 1 d . . .
H7A H 0.5660 0.7546 0.5372 0.140 Uiso 1 1 calc R . .
H7B H 0.5719 0.7970 0.5897 0.140 Uiso 1 1 calc R . .
H7C H 0.5350 0.7717 0.5727 0.140 Uiso 1 1 calc R . .
C8 C 0.5434(3) 0.5950(7) 0.5799(5) 0.038(3) Uani 1 1 d . . .
H8 H 0.5266 0.6027 0.5558 0.045 Uiso 1 1 calc R . .
C9 C 0.5749(3) 0.4758(8) 0.4034(4) 0.031(3) Uani 1 1 d . . .
C10 C 0.5948(3) 0.5259(7) 0.3652(4) 0.030(3) Uani 1 1 d . . .
C11 C 0.6213(4) 0.5817(10) 0.3923(6) 0.064(4) Uani 1 1 d . . .
H11A H 0.6100 0.6208 0.4148 0.096 Uiso 1 1 calc R . .
H11B H 0.6341 0.6146 0.3684 0.096 Uiso 1 1 calc R . .
H11C H 0.6364 0.5446 0.4108 0.096 Uiso 1 1 calc R . .
C12 C 0.6134(4) 0.4629(9) 0.3302(5) 0.065(5) Uani 1 1 d . . .
H12A H 0.6290 0.4279 0.3491 0.098 Uiso 1 1 calc R . .
H12B H 0.6257 0.4954 0.3055 0.098 Uiso 1 1 calc R . .
H12C H 0.5971 0.4258 0.3140 0.098 Uiso 1 1 calc R . .
C13 C 0.5726(4) 0.5878(11) 0.3341(5) 0.062(4) Uani 1 1 d . . .
H13A H 0.5560 0.5547 0.3160 0.093 Uiso 1 1 calc R . .
H13B H 0.5867 0.6192 0.3111 0.093 Uiso 1 1 calc R . .
H13C H 0.5613 0.6281 0.3559 0.093 Uiso 1 1 calc R . .
C14 C 0.4696(3) 0.5960(7) 0.4443(4) 0.029(3) Uani 1 1 d . . .
H14A H 0.4496 0.5758 0.4275 0.044 Uiso 1 1 calc R . .
H14B H 0.4874 0.6054 0.4204 0.044 Uiso 1 1 calc R . .
H14C H 0.4647 0.6497 0.4612 0.044 Uiso 1 1 calc R . .
C15 C 0.4403(3) 0.6362(8) 0.5669(5) 0.045(3) Uani 1 1 d . . .
H15A H 0.4475 0.6197 0.5998 0.067 Uiso 1 1 calc R . .
H15B H 0.4245 0.6838 0.5691 0.067 Uiso 1 1 calc R . .
H15C H 0.4597 0.6536 0.5476 0.067 Uiso 1 1 calc R . .
C16 C 0.4038(3) 0.3996(7) 0.3364(4) 0.035(3) Uani 1 1 d . . .
H16A H 0.4077 0.4551 0.3519 0.052 Uiso 1 1 calc R . .
H16B H 0.3803 0.3951 0.3269 0.052 Uiso 1 1 calc R . .
H16C H 0.4179 0.3943 0.3074 0.052 Uiso 1 1 calc R . .
C17 C 0.3575(2) 0.5526(6) 0.4280(4) 0.023(2) Uani 1 1 d . . .
C18 C 0.3683(3) 0.6350(7) 0.4458(4) 0.029(3) Uani 1 1 d . . .
H18 H 0.3815 0.6382 0.4746 0.034 Uiso 1 1 calc R . .
C19 C 0.3596(3) 0.7108(7) 0.4210(5) 0.031(3) Uani 1 1 d . . .
C20 C 0.3717(4) 0.7981(8) 0.4399(5) 0.056(4) Uani 1 1 d . . .
H20A H 0.3960 0.8017 0.4363 0.085 Uiso 1 1 calc R . .
H20B H 0.3657 0.8043 0.4744 0.085 Uiso 1 1 calc R . .
H20C H 0.3612 0.8437 0.4208 0.085 Uiso 1 1 calc R . .
C21 C 0.3411(3) 0.7061(7) 0.3774(5) 0.035(3) Uani 1 1 d . . .
H21 H 0.3364 0.7572 0.3601 0.042 Uiso 1 1 calc R . .
C22 C 0.3293(3) 0.6270(8) 0.3586(5) 0.042(3) Uani 1 1 d . . .
C23 C 0.3091(4) 0.6207(10) 0.3104(6) 0.069(5) Uani 1 1 d . . .
H23A H 0.3050 0.6781 0.2975 0.104 Uiso 1 1 calc R . .
H23B H 0.2877 0.5925 0.3168 0.104 Uiso 1 1 calc R . .
H23C H 0.3217 0.5874 0.2864 0.104 Uiso 1 1 calc R . .
C24 C 0.3380(3) 0.5496(7) 0.3844(4) 0.031(3) Uani 1 1 d . . .
H24 H 0.3306 0.4961 0.3722 0.038 Uiso 1 1 calc R . .
C25 C 0.3332(3) 0.6034(7) 0.6068(5) 0.038(3) Uani 1 1 d . . .
C26 C 0.3229(3) 0.6952(8) 0.6249(6) 0.050(4) Uani 1 1 d . . .
C27 C 0.3169(6) 0.7472(9) 0.5797(8) 0.119(9) Uani 1 1 d . . .
H27A H 0.3131 0.8070 0.5888 0.179 Uiso 1 1 calc R . .
H27B H 0.2972 0.7254 0.5625 0.179 Uiso 1 1 calc R . .
H27C H 0.3363 0.7433 0.5581 0.179 Uiso 1 1 calc R . .
C28 C 0.3513(4) 0.7344(10) 0.6553(7) 0.078(5) Uani 1 1 d . . .
H28A H 0.3707 0.7445 0.6342 0.117 Uiso 1 1 calc R . .
H28B H 0.3575 0.6951 0.6816 0.117 Uiso 1 1 calc R . .
H28C H 0.3439 0.7886 0.6694 0.117 Uiso 1 1 calc R . .
C29 C 0.2898(6) 0.6859(12) 0.6554(12) 0.181(16) Uani 1 1 d . . .
H29A H 0.2732 0.6545 0.6362 0.272 Uiso 1 1 calc R . .
H29B H 0.2811 0.7426 0.6634 0.272 Uiso 1 1 calc R . .
H29C H 0.2945 0.6546 0.6857 0.272 Uiso 1 1 calc R . .
C30 C 0.2643(5) 0.4748(9) 0.4726(6) 0.069(5) Uani 1 1 d . . .
C31 C 0.2489(9) 0.609(4) 0.4083(16) 0.105(17) Uani 0.50 1 d P . .
C32 C 0.2518(10) 0.6245(19) 0.463(3) 0.12(2) Uani 0.50 1 d P . .
C33 C 0.2261(15) 0.599(2) 0.4962(12) 0.098(16) Uani 0.50 1 d P . .
C34 C 0.2061(9) 0.526(5) 0.495(2) 0.17(3) Uani 0.50 1 d P . .
C35 C 0.2027(8) 0.505(3) 0.4375(12) 0.081(14) Uani 0.50 1 d P . .
C36 C 0.223(2) 0.517(3) 0.4077(17) 0.19(4) Uani 0.50 1 d P . .
C37 C 0.6360(3) 0.2399(10) 0.6222(5) 0.048(3) Uani 1 1 d . . .
C38 C 0.6745(4) 0.2375(11) 0.6284(7) 0.070(5) Uani 1 1 d . . .
C39 C 0.6896(4) 0.188(2) 0.5908(9) 0.193(18) Uani 1 1 d . . .
H39A H 0.7128 0.1763 0.5994 0.289 Uiso 1 1 calc R . .
H39B H 0.6889 0.2201 0.5600 0.289 Uiso 1 1 calc R . .
H39C H 0.6774 0.1344 0.5869 0.289 Uiso 1 1 calc R . .
C40 C 0.6872(4) 0.3373(15) 0.6369(12) 0.150(12) Uani 1 1 d . . .
H40A H 0.7108 0.3375 0.6456 0.224 Uiso 1 1 calc R . .
H40B H 0.6742 0.3634 0.6633 0.224 Uiso 1 1 calc R . .
H40C H 0.6839 0.3700 0.6067 0.224 Uiso 1 1 calc R . .
C41 C 0.6802(5) 0.1984(16) 0.6781(8) 0.111(8) Uani 1 1 d . . .
H41A H 0.6746 0.1375 0.6770 0.166 Uiso 1 1 calc R . .
H41B H 0.6660 0.2270 0.7022 0.166 Uiso 1 1 calc R . .
H41C H 0.7036 0.2053 0.6874 0.166 Uiso 1 1 calc R . .
C42 C 0.5542(3) 0.2632(7) 0.7260(4) 0.032(3) Uani 1 1 d . . .
C43 C 0.5671(3) 0.2689(8) 0.7800(5) 0.040(3) Uani 1 1 d . . .
C44 C 0.5364(4) 0.2660(11) 0.8175(5) 0.062(4) Uani 1 1 d . . .
H44A H 0.5252 0.2107 0.8149 0.093 Uiso 1 1 calc R . .
H44B H 0.5207 0.3117 0.8095 0.093 Uiso 1 1 calc R . .
H44C H 0.5447 0.2738 0.8509 0.093 Uiso 1 1 calc R . .
C45 C 0.5911(4) 0.1946(9) 0.7888(5) 0.049(4) Uani 1 1 d . . .
H45A H 0.6104 0.2000 0.7671 0.074 Uiso 1 1 calc R . .
H45B H 0.5797 0.1406 0.7822 0.074 Uiso 1 1 calc R . .
H45C H 0.5987 0.1955 0.8229 0.074 Uiso 1 1 calc R . .
C46 C 0.5871(4) 0.3539(9) 0.7844(5) 0.058(4) Uani 1 1 d . . .
H46A H 0.5965 0.3587 0.8173 0.087 Uiso 1 1 calc R . .
H46B H 0.5722 0.4023 0.7782 0.087 Uiso 1 1 calc R . .
H46C H 0.6052 0.3543 0.7603 0.087 Uiso 1 1 calc R . .
C47 C 0.5251(3) -0.0016(7) 0.6426(4) 0.027(3) Uani 1 1 d . . .
C48 C 0.5078(3) -0.0789(8) 0.6522(4) 0.036(3) Uani 1 1 d . . .
H48 H 0.4857 -0.0857 0.6408 0.044 Uiso 1 1 calc R . .
C49 C 0.5240(4) -0.1488(7) 0.6798(4) 0.038(3) Uani 1 1 d . . .
C50 C 0.5051(5) -0.2335(8) 0.6879(6) 0.071(5) Uani 1 1 d . . .
H50A H 0.5179 -0.2806 0.6737 0.106 Uiso 1 1 calc R . .
H50B H 0.4832 -0.2304 0.6720 0.106 Uiso 1 1 calc R . .
H50C H 0.5021 -0.2432 0.7230 0.106 Uiso 1 1 calc R . .
C51 C 0.5561(4) -0.1336(8) 0.6964(5) 0.046(4) Uani 1 1 d . . .
H51 H 0.5669 -0.1778 0.7141 0.055 Uiso 1 1 calc R . .
C52 C 0.5742(4) -0.0564(10) 0.6887(5) 0.055(4) Uani 1 1 d . . .
C53 C 0.5580(3) 0.0068(9) 0.6614(5) 0.042(3) Uani 1 1 d . . .
H53 H 0.5697 0.0583 0.6550 0.050 Uiso 1 1 calc R . .
C54 C 0.6102(3) -0.0452(11) 0.7076(5) 0.059(4) Uani 1 1 d . . .
H54A H 0.6191 0.0096 0.6962 0.089 Uiso 1 1 calc R . .
H54B H 0.6241 -0.0917 0.6952 0.089 Uiso 1 1 calc R . .
H54C H 0.6102 -0.0463 0.7434 0.089 Uiso 1 1 calc R . .
C55 C 0.4068(3) 0.0414(8) 0.6971(5) 0.049(4) Uani 1 1 d . . .
H55A H 0.4229 0.0066 0.6789 0.074 Uiso 1 1 calc R . .
H55B H 0.3865 0.0083 0.7028 0.074 Uiso 1 1 calc R . .
H55C H 0.4166 0.0583 0.7285 0.074 Uiso 1 1 calc R . .
C56 C 0.4480(3) 0.2262(8) 0.7418(4) 0.038(3) Uani 1 1 d . . .
H56A H 0.4305 0.2692 0.7373 0.057 Uiso 1 1 calc R . .
H56B H 0.4660 0.2503 0.7617 0.057 Uiso 1 1 calc R . .
H56C H 0.4386 0.1763 0.7584 0.057 Uiso 1 1 calc R . .
C57 C 0.3432(3) 0.3316(8) 0.7039(5) 0.038(3) Uani 1 1 d . . .
C58 C 0.3236(3) 0.4043(8) 0.7161(5) 0.042(3) Uani 1 1 d . . .
H58 H 0.3208 0.4480 0.6924 0.051 Uiso 1 1 calc R . .
C59 C 0.3080(4) 0.4136(10) 0.7622(6) 0.058(4) Uani 1 1 d . . .
C60 C 0.2874(4) 0.4927(11) 0.7758(7) 0.077(5) Uani 1 1 d . . .
H60A H 0.3023 0.5413 0.7809 0.115 Uiso 1 1 calc R . .
H60B H 0.2749 0.4814 0.8059 0.115 Uiso 1 1 calc R . .
H60C H 0.2718 0.5057 0.7493 0.115 Uiso 1 1 calc R . .
C61 C 0.3127(3) 0.3468(8) 0.7962(5) 0.039(3) Uani 1 1 d . . .
H61 H 0.3020 0.3502 0.8271 0.047 Uiso 1 1 calc R . .
C62 C 0.3330(3) 0.2747(9) 0.7856(4) 0.039(3) Uani 1 1 d . . .
C63 C 0.3381(4) 0.2011(9) 0.8235(5) 0.054(4) Uani 1 1 d . . .
H63A H 0.3427 0.1477 0.8062 0.081 Uiso 1 1 calc R . .
H63B H 0.3179 0.1947 0.8433 0.081 Uiso 1 1 calc R . .
H63C H 0.3570 0.2149 0.8448 0.081 Uiso 1 1 calc R . .
C64 C 0.3477(3) 0.2685(8) 0.7387(4) 0.037(3) Uani 1 1 d . . .
H64 H 0.3609 0.2201 0.7310 0.045 Uiso 1 1 calc R . .
C65 C 0.4073(3) 0.5107(8) 0.6894(4) 0.045(3) Uani 1 1 d . . .
H65A H 0.4149 0.4668 0.7123 0.067 Uiso 1 1 calc R . .
H65B H 0.3828 0.5118 0.6890 0.067 Uiso 1 1 calc R . .
H65C H 0.4157 0.5665 0.6999 0.067 Uiso 1 1 calc R . .
C66 C 0.2958(4) 0.0648(8) 0.6474(5) 0.045(3) Uani 1 1 d . . .
C67 C 0.2747(3) 0.0212(8) 0.6878(5) 0.041(3) Uani 1 1 d . . .
C68 C 0.2778(5) -0.0755(10) 0.6845(8) 0.110(8) Uani 1 1 d . . .
H68A H 0.2695 -0.0948 0.6527 0.165 Uiso 1 1 calc R . .
H68B H 0.2645 -0.1018 0.7106 0.165 Uiso 1 1 calc R . .
H68C H 0.3012 -0.0920 0.6882 0.165 Uiso 1 1 calc R . .
C69 C 0.2376(3) 0.0486(12) 0.6852(6) 0.076(5) Uani 1 1 d . . .
H69A H 0.2354 0.1081 0.6958 0.114 Uiso 1 1 calc R . .
H69B H 0.2242 0.0119 0.7066 0.114 Uiso 1 1 calc R . .
H69C H 0.2296 0.0431 0.6515 0.114 Uiso 1 1 calc R . .
C70 C 0.2883(4) 0.0563(11) 0.7370(5) 0.065(4) Uani 1 1 d . . .
H70A H 0.3115 0.0384 0.7412 0.098 Uiso 1 1 calc R . .
H70B H 0.2749 0.0340 0.7640 0.098 Uiso 1 1 calc R . .
H70C H 0.2872 0.1188 0.7368 0.098 Uiso 1 1 calc R . .
C71 C 0.3278(3) 0.0283(7) 0.4494(5) 0.031(3) Uani 1 1 d . . .
C72 C 0.3054(3) -0.0222(8) 0.4786(6) 0.052(4) Uani 1 1 d . . .
H72 H 0.3040 -0.0146 0.5130 0.063 Uiso 1 1 calc R . .
C73 C 0.2853(4) -0.0846(10) 0.4539(9) 0.081(6) Uani 1 1 d . . .
C74 C 0.2614(4) -0.1427(11) 0.4826(7) 0.092(7) Uani 1 1 d . . .
H74A H 0.2433 -0.1615 0.4611 0.137 Uiso 1 1 calc R . .
H74B H 0.2520 -0.1110 0.5103 0.137 Uiso 1 1 calc R . .
H74C H 0.2735 -0.1926 0.4948 0.137 Uiso 1 1 calc R . .
C75 C 0.2890(4) -0.0940(9) 0.4034(8) 0.072(6) Uani 1 1 d . . .
H75 H 0.2755 -0.1357 0.3877 0.086 Uiso 1 1 calc R . .
C76 C 0.3110(3) -0.0463(8) 0.3736(5) 0.045(3) Uani 1 1 d . . .
C77 C 0.3301(3) 0.0183(8) 0.4000(5) 0.042(3) Uani 1 1 d . . .
H77 H 0.3446 0.0547 0.3822 0.050 Uiso 1 1 calc R . .
C78 C 0.3138(5) -0.0556(11) 0.3178(6) 0.086(6) Uani 1 1 d . . .
H78A H 0.2934 -0.0820 0.3050 0.129 Uiso 1 1 calc R . .
H78B H 0.3330 -0.0915 0.3098 0.129 Uiso 1 1 calc R . .
H78C H 0.3167 0.0009 0.3030 0.129 Uiso 1 1 calc R . .
C79 C 0.3177(3) 0.2711(8) 0.3434(5) 0.037(3) Uani 1 1 d . . .
C80 C 0.3041(4) 0.2692(10) 0.2886(6) 0.058(4) Uani 1 1 d . . .
C81 C 0.3015(5) 0.3636(10) 0.2739(6) 0.079(5) Uani 1 1 d . . .
H81A H 0.2883 0.3685 0.2439 0.118 Uiso 1 1 calc R . .
H81B H 0.3238 0.3867 0.2683 0.118 Uiso 1 1 calc R . .
H81C H 0.2906 0.3956 0.3002 0.118 Uiso 1 1 calc R . .
C82 C 0.3296(4) 0.2218(12) 0.2534(5) 0.072(5) Uani 1 1 d . . .
H82A H 0.3224 0.2289 0.2194 0.109 Uiso 1 1 calc R . .
H82B H 0.3302 0.1609 0.2615 0.109 Uiso 1 1 calc R . .
H82C H 0.3519 0.2463 0.2575 0.109 Uiso 1 1 calc R . .
C83 C 0.2686(4) 0.2290(12) 0.2877(7) 0.087(6) Uani 1 1 d . . .
H83A H 0.2526 0.2696 0.3012 0.130 Uiso 1 1 calc R . .
H83B H 0.2685 0.1767 0.3073 0.130 Uiso 1 1 calc R . .
H83C H 0.2625 0.2154 0.2539 0.130 Uiso 1 1 calc R . .
C84 C 0.5297(3) 0.1754(7) 0.3603(4) 0.029(3) Uani 1 1 d . . .
C85 C 0.5541(3) 0.2188(7) 0.3322(4) 0.027(3) Uani 1 1 d . . .
H85 H 0.5643 0.2684 0.3453 0.032 Uiso 1 1 calc R . .
C86 C 0.5636(3) 0.1902(7) 0.2852(5) 0.035(3) Uani 1 1 d . . .
C87 C 0.5906(4) 0.2368(9) 0.2553(5) 0.059(4) Uani 1 1 d . . .
H87A H 0.5957 0.2915 0.2709 0.088 Uiso 1 1 calc R . .
H87B H 0.5824 0.2469 0.2220 0.088 Uiso 1 1 calc R . .
H87C H 0.6107 0.2016 0.2540 0.088 Uiso 1 1 calc R . .
C88 C 0.5479(3) 0.1165(7) 0.2650(4) 0.032(3) Uani 1 1 d . . .
H88 H 0.5541 0.0977 0.2333 0.038 Uiso 1 1 calc R . .
C89 C 0.5225(3) 0.0694(7) 0.2920(4) 0.029(3) Uani 1 1 d . . .
C90 C 0.5053(4) -0.0078(7) 0.2706(4) 0.040(3) Uani 1 1 d . . .
H90A H 0.4942 -0.0396 0.2968 0.059 Uiso 1 1 calc R . .
H90B H 0.5219 -0.0446 0.2548 0.059 Uiso 1 1 calc R . .
H90C H 0.4888 0.0107 0.2465 0.059 Uiso 1 1 calc R . .
C91 C 0.5135(3) 0.0992(6) 0.3391(3) 0.021(2) Uani 1 1 d . . .
H91 H 0.4968 0.0699 0.3573 0.025 Uiso 1 1 calc R . .
C92 C 0.5426(3) -0.0730(7) 0.4574(4) 0.033(3) Uani 1 1 d . . .
C93 C 0.5532(3) -0.1496(8) 0.4233(5) 0.042(3) Uani 1 1 d . . .
C94 C 0.5287(4) -0.2265(8) 0.4317(7) 0.074(5) Uani 1 1 d . . .
H94A H 0.5301 -0.2454 0.4657 0.111 Uiso 1 1 calc R . .
H94B H 0.5348 -0.2737 0.4100 0.111 Uiso 1 1 calc R . .
H94C H 0.5058 -0.2083 0.4245 0.111 Uiso 1 1 calc R . .
C95 C 0.5504(4) -0.1129(11) 0.3713(5) 0.072(5) Uani 1 1 d . . .
H95A H 0.5276 -0.0933 0.3655 0.108 Uiso 1 1 calc R . .
H95B H 0.5561 -0.1573 0.3475 0.108 Uiso 1 1 calc R . .
H95C H 0.5659 -0.0649 0.3678 0.108 Uiso 1 1 calc R . .
C96 C 0.5895(3) -0.1769(9) 0.4339(6) 0.059(4) Uani 1 1 d . . .
H96A H 0.6035 -0.1260 0.4374 0.089 Uiso 1 1 calc R . .
H96B H 0.5978 -0.2119 0.4069 0.089 Uiso 1 1 calc R . .
H96C H 0.5901 -0.2100 0.4643 0.089 Uiso 1 1 calc R . .
C97 C 0.6199(3) 0.1702(9) 0.4320(5) 0.044(3) Uani 1 1 d . . .
C98 C 0.6487(4) 0.1426(11) 0.3986(6) 0.062(4) Uani 1 1 d . . .
C99 C 0.6638(8) 0.2226(17) 0.3726(13) 0.211(19) Uani 1 1 d . . .
H99A H 0.6467 0.2500 0.3526 0.316 Uiso 1 1 calc R . .
H99B H 0.6824 0.2048 0.3517 0.316 Uiso 1 1 calc R . .
H99C H 0.6719 0.2629 0.3973 0.316 Uiso 1 1 calc R . .
C100 C 0.6760(6) 0.111(2) 0.4317(9) 0.200(18) Uani 1 1 d . . .
H10A H 0.6843 0.1586 0.4516 0.300 Uiso 1 1 calc R . .
H10B H 0.6942 0.0881 0.4119 0.300 Uiso 1 1 calc R . .
H10C H 0.6672 0.0664 0.4531 0.300 Uiso 1 1 calc R . .
C101 C 0.6377(5) 0.0759(13) 0.3616(7) 0.095(6) Uani 1 1 d . . .
H10D H 0.6372 0.0196 0.3772 0.142 Uiso 1 1 calc R . .
H10E H 0.6534 0.0750 0.3341 0.142 Uiso 1 1 calc R . .
H10F H 0.6153 0.0901 0.3495 0.142 Uiso 1 1 calc R . .
C102 C 0.4887(3) 0.4577(8) 0.7037(5) 0.043(3) Uani 1 1 d . . .
H10G H 0.4846 0.5088 0.6840 0.065 Uiso 1 1 calc R . .
H10H H 0.5127 0.4456 0.7045 0.065 Uiso 1 1 calc R . .
H10I H 0.4806 0.4672 0.7370 0.065 Uiso 1 1 calc R . .
C103 C 0.4187(3) 0.1441(7) 0.3317(4) 0.032(3) Uani 1 1 d . . .
H10J H 0.4378 0.1830 0.3298 0.047 Uiso 1 1 calc R . .
H10K H 0.4019 0.1612 0.3077 0.047 Uiso 1 1 calc R . .
H10L H 0.4261 0.0858 0.3248 0.047 Uiso 1 1 calc R . .
C104 C 0.3798(3) -0.0750(8) 0.5618(5) 0.041(3) Uani 1 1 d . . .
H10M H 0.3837 -0.0768 0.5264 0.062 Uiso 1 1 calc R . .
H10N H 0.3558 -0.0724 0.5682 0.062 Uiso 1 1 calc R . .
H10O H 0.3892 -0.1264 0.5769 0.062 Uiso 1 1 calc R . .
C105 C 0.4376(3) -0.0369(7) 0.4039(4) 0.034(3) Uani 1 1 d . . .
H10P H 0.4219 -0.0538 0.4296 0.051 Uiso 1 1 calc R . .
H10Q H 0.4538 -0.0829 0.3985 0.051 Uiso 1 1 calc R . .
H10R H 0.4254 -0.0259 0.3736 0.051 Uiso 1 1 calc R . .
C106 C 0.4614(3) -0.1126(7) 0.5372(5) 0.037(3) Uani 1 1 d . . .
H10S H 0.4511 -0.1190 0.5695 0.055 Uiso 1 1 calc R . .
H10T H 0.4856 -0.1204 0.5401 0.055 Uiso 1 1 calc R . .
H10U H 0.4523 -0.1555 0.5149 0.055 Uiso 1 1 calc R . .
C107 C 0.4867(3) 0.3980(7) 0.3437(4) 0.034(3) Uani 1 1 d . . .
H10V H 0.4770 0.3445 0.3319 0.051 Uiso 1 1 calc R . .
H10W H 0.5111 0.3940 0.3429 0.051 Uiso 1 1 calc R . .
H10$ H 0.4794 0.4451 0.3226 0.051 Uiso 1 1 calc R . .
C108 C 0.2357(12) 0.369(6) 0.628(2) 1.01(13) Uani 1 1 d D . .
H10$ H 0.2256 0.3122 0.6275 1.514 Uiso 1 1 calc R . .
H10 H 0.2212 0.4094 0.6107 1.514 Uiso 1 1 calc R . .
H10P H 0.2384 0.3878 0.6620 1.514 Uiso 1 1 calc R . .
C109 C 0.6226(4) -0.0277(9) 0.5603(6) 0.068(5) Uani 1 1 d . . .
H10$ H 0.6101 -0.0709 0.5420 0.102 Uiso 1 1 calc R . .
H10 H 0.6220 -0.0417 0.5952 0.102 Uiso 1 1 calc R . .
H10P H 0.6457 -0.0266 0.5490 0.102 Uiso 1 1 calc R . .
C110 C 0.6218(4) 0.4877(10) 0.5266(6) 0.069(5) Uani 1 1 d . . .
H11D H 0.6331 0.5014 0.4959 0.104 Uiso 1 1 calc R . .
H11E H 0.6356 0.5060 0.5542 0.104 Uiso 1 1 calc R . .
H11F H 0.6003 0.5172 0.5278 0.104 Uiso 1 1 calc R . .
C116 C 0.6202(4) 0.5570(11) 0.6933(6) 0.082(6) Uani 1 1 d . . .
H11P H 0.6388 0.5964 0.6878 0.122 Uiso 1 1 calc R . .
H11Q H 0.6284 0.4981 0.6917 0.122 Uiso 1 1 calc R . .
H11R H 0.6105 0.5676 0.7256 0.122 Uiso 1 1 calc R . .
C117 C 0.2360(4) 0.5457(12) 0.4535(7) 0.073(5) Uani 1 1 d . . .
O1 O 0.47589(16) 0.2239(4) 0.4130(3) 0.0192(16) Uani 1 1 d . . .
O2 O 0.53316(16) 0.2884(4) 0.4375(2) 0.0199(16) Uani 1 1 d . . .
O3 O 0.51971(17) 0.1304(4) 0.4558(3) 0.0228(16) Uani 1 1 d . . .
O4 O 0.5640(2) 0.2262(5) 0.5352(3) 0.0278(17) Uani 1 1 d . . .
O5 O 0.5977(2) 0.1179(6) 0.4425(4) 0.057(3) Uani 1 1 d . . .
O6 O 0.6211(2) 0.2478(7) 0.4493(4) 0.066(3) Uani 1 1 d . . .
O7 O 0.6195(2) 0.3137(6) 0.6158(3) 0.045(2) Uani 1 1 d . . .
O8 O 0.6193(2) 0.1724(6) 0.6204(3) 0.047(2) Uani 1 1 d . . .
O9 O 0.6073(2) 0.0567(6) 0.5525(3) 0.046(2) Uani 1 1 d . . .
O10 O 0.56446(19) -0.0352(5) 0.4823(3) 0.042(2) Uani 1 1 d . . .
O11 O 0.51113(18) -0.0549(4) 0.4588(3) 0.0267(17) Uani 1 1 d . . .
O12 O 0.51888(17) 0.0669(4) 0.5515(3) 0.0216(16) Uani 1 1 d . . .
O13 O 0.46812(17) 0.0806(4) 0.6086(3) 0.0229(16) Uani 1 1 d . . .
O14 O 0.52174(17) 0.1689(5) 0.6256(3) 0.0243(17) Uani 1 1 d . . .
O15 O 0.53614(17) 0.4040(5) 0.5262(3) 0.0237(17) Uani 1 1 d . . .
O16 O 0.48626(17) 0.4487(4) 0.5792(3) 0.0244(17) Uani 1 1 d . . .
O17 O 0.53067(18) 0.3463(5) 0.6143(3) 0.0256(17) Uani 1 1 d . . .
O18 O 0.5752(2) 0.2509(6) 0.6917(3) 0.042(2) Uani 1 1 d . . .
O19 O 0.5228(2) 0.2761(5) 0.7184(3) 0.0319(19) Uani 1 1 d . . .
O20 O 0.4710(2) 0.3847(5) 0.6820(3) 0.034(2) Uani 1 1 d . . .
O21 O 0.46243(17) 0.2764(4) 0.6078(3) 0.0235(17) Uani 1 1 d . . .
O22 O 0.3453(2) 0.2390(5) 0.6200(3) 0.037(2) Uani 1 1 d . . .
O23 O 0.39984(18) 0.3063(4) 0.6509(3) 0.0277(18) Uani 1 1 d . . .
O24 O 0.35479(19) 0.4019(5) 0.6129(3) 0.036(2) Uani 1 1 d . . .
O25 O 0.3987(2) 0.1177(5) 0.6688(3) 0.0304(19) Uani 1 1 d . . .
O26 O 0.41193(18) 0.3313(5) 0.3710(3) 0.0269(17) Uani 1 1 d . . .
O27 O 0.34954(19) 0.2600(4) 0.3487(3) 0.0297(19) Uani 1 1 d . . .
O28 O 0.2969(2) 0.2838(8) 0.3761(4) 0.072(3) Uani 1 1 d . . .
O29 O 0.2692(3) 0.4116(8) 0.4471(5) 0.087(4) Uani 1 1 d . . .
O30 O 0.2732(3) 0.4832(8) 0.5180(5) 0.090(4) Uani 1 1 d . . .
O31 O 0.36456(17) 0.5889(4) 0.6008(3) 0.0241(17) Uani 1 1 d . . .
O32 O 0.3105(2) 0.5517(6) 0.6005(4) 0.057(3) Uani 1 1 d . . .
O33 O 0.4609(2) 0.2014(5) 0.6951(3) 0.0295(18) Uani 1 1 d . . .
O34 O 0.39614(18) 0.0011(5) 0.5825(3) 0.0277(18) Uani 1 1 d . . .
O35 O 0.45437(18) -0.0269(4) 0.5180(3) 0.0252(17) Uani 1 1 d . . .
O36 O 0.3262(2) 0.0395(6) 0.6413(3) 0.048(2) Uani 1 1 d . . .
O37 O 0.2810(2) 0.1227(7) 0.6218(4) 0.063(3) Uani 1 1 d . . .
O38 O 0.34708(17) 0.1962(4) 0.4495(3) 0.0251(17) Uani 1 1 d . . .
O39 O 0.33895(19) 0.1239(5) 0.5335(3) 0.037(2) Uani 1 1 d . . .
O40 O 0.38978(17) 0.0829(4) 0.4807(3) 0.0227(16) Uani 1 1 d . . .
O41 O 0.41348(18) 0.2573(4) 0.4560(3) 0.0243(17) Uani 1 1 d . . .
O42 O 0.40870(16) 0.4504(4) 0.4578(3) 0.0199(16) Uani 1 1 d . . .
O43 O 0.35901(18) 0.4712(5) 0.5159(3) 0.0272(17) Uani 1 1 d . . .
O44 O 0.35234(17) 0.3780(4) 0.4371(2) 0.0229(16) Uani 1 1 d . . .
O45 O 0.2706(4) 0.3659(17) 0.6024(6) 0.187(10) Uani 1 1 d D . .
O46 O 0.46534(16) 0.3604(4) 0.4877(2) 0.0172(15) Uani 1 1 d . . .
O47 O 0.47564(18) 0.4139(4) 0.3937(3) 0.0257(17) Uani 1 1 d . . .
O48 O 0.48053(18) 0.5312(4) 0.4804(3) 0.0268(17) Uani 1 1 d . . .
O49 O 0.41134(17) 0.1704(4) 0.5750(3) 0.0230(17) Uani 1 1 d . . .
O50 O 0.45605(17) 0.1350(4) 0.5019(2) 0.0207(16) Uani 1 1 d . . .
O51 O 0.42375(18) 0.5624(5) 0.5428(3) 0.0247(17) Uani 1 1 d . . .
O52 O 0.45529(18) 0.0411(4) 0.4190(3) 0.0239(17) Uani 1 1 d . . .
O53 O 0.4194(2) 0.4919(5) 0.6413(3) 0.035(2) Uani 1 1 d . . .
O54 O 0.6163(2) 0.3942(6) 0.5295(3) 0.043(2) Uani 1 1 d . . .
O55 O 0.3193(3) 0.3098(6) 0.5254(4) 0.075(3) Uani 1 1 d . . .
O56 O 0.41993(18) 0.3971(5) 0.5619(3) 0.0255(17) Uani 1 1 d . . .
O57 O 0.5912(2) 0.4201(6) 0.4287(3) 0.045(2) Uani 1 1 d . . .
O58 O 0.5442(2) 0.4965(5) 0.4106(3) 0.037(2) Uani 1 1 d . . .
O59 O 0.40457(18) 0.1477(5) 0.3802(3) 0.0268(18) Uani 1 1 d . . .
O61 O 0.2373(10) 0.272(2) 0.5594(18) 0.35(3) Uani 1 1 d . . .
C114 C 0.1841(6) 0.216(2) 0.4753(19) 0.28(3) Uani 1 1 d D . .
H11G H 0.1654 0.1789 0.4841 0.419 Uiso 1 1 calc R . .
H11H H 0.1796 0.2430 0.4437 0.419 Uiso 1 1 calc R . .
H11I H 0.1868 0.2604 0.5003 0.419 Uiso 1 1 calc R . .
C121 C 0.2125(11) 0.092(2) 0.5090(13) 0.38(4) Uani 1 1 d D . .
H12D H 0.2047 0.1156 0.5401 0.574 Uiso 1 1 calc R . .
H12E H 0.2341 0.0640 0.5139 0.574 Uiso 1 1 calc R . .
H12F H 0.1963 0.0500 0.4970 0.574 Uiso 1 1 calc R . .
C119 C 0.2163(7) 0.163(2) 0.4719(12) 0.072(11) Uani 0.50 1 d PD . .
O60 O 0.2671(8) 0.206(2) 0.5119(15) 0.153(16) Uani 0.50 1 d P . .
C118 C 0.2459(10) 0.191(5) 0.5183(18) 0.44(6) Uani 1 1 d . . .

loop_
_atom_site_aniso_label
_atom_site_aniso_U_11
_atom_site_aniso_U_22
_atom_site_aniso_U_33
_atom_site_aniso_U_23
_atom_site_aniso_U_13
_atom_site_aniso_U_12
Mn1 0.0261(9) 0.0124(8) 0.0256(9) -0.0017(7) 0.0018(7) -0.0005(7)
Mn2 0.0259(8) 0.0131(8) 0.0251(8) -0.0010(7) 0.0038(7) -0.0010(6)
Mn3 0.0280(9) 0.0132(8) 0.0263(9) -0.0046(7) 0.0019(8) -0.0004(7)
Mn4 0.0290(9) 0.0167(9) 0.0268(9) -0.0035(7) 0.0037(7) -0.0027(7)
Mn5 0.0295(9) 0.0158(9) 0.0264(9) 0.0046(7) 0.0070(8) 0.0019(7)
Mn6 0.0252(9) 0.0123(8) 0.0229(9) 0.0029(7) 0.0027(7) -0.0020(6)
Mn7 0.0248(9) 0.0154(9) 0.0289(9) 0.0021(7) 0.0008(7) -0.0018(7)
Mn8 0.0277(9) 0.0221(9) 0.0283(9) -0.0049(8) 0.0011(8) -0.0009(7)
Mn9 0.0267(9) 0.0098(8) 0.0265(9) -0.0024(7) 0.0039(7) 0.0002(7)
Mn10 0.0270(9) 0.0140(9) 0.0326(9) 0.0008(7) 0.0072(8) 0.0027(7)
Mn11 0.0309(9) 0.0145(9) 0.0260(9) -0.0022(7) 0.0035(8) 0.0025(7)
Mn12 0.0280(9) 0.0124(9) 0.0282(9) 0.0013(7) 0.0058(7) -0.0003(7)
Mn13 0.0325(10) 0.0209(9) 0.0203(9) 0.0001(7) 0.0019(8) 0.0039(7)
Mn14 0.0324(10) 0.0311(10) 0.0265(9) -0.0028(8) -0.0025(8) 0.0030(8)
Mn15 0.0388(10) 0.0270(10) 0.0305(10) 0.0031(8) -0.0049(8) -0.0070(8)
Mn16 0.0314(10) 0.0198(10) 0.0404(11) 0.0053(8) 0.0060(8) -0.0013(7)
Mn17 0.0326(10) 0.0258(10) 0.0538(13) 0.0017(9) 0.0038(9) -0.0006(8)
Mn18 0.0523(13) 0.0447(13) 0.0669(15) 0.0178(11) 0.0144(12) 0.0170(11)
Mn19 0.0491(13) 0.0587(15) 0.0757(16) -0.0477(13) 0.0304(12) -0.0338(11)
P1 0.0245(15) 0.0181(15) 0.0427(18) 0.0049(14) -0.0005(14) -0.0075(12)
P2 0.0305(16) 0.0191(15) 0.0257(16) -0.0040(13) 0.0023(13) -0.0014(12)
P3 0.0275(16) 0.0120(15) 0.0358(17) -0.0004(13) 0.0030(13) 0.0000(12)
P4 0.0324(16) 0.0173(15) 0.0227(15) 0.0028(12) 0.0026(13) 0.0037(12)
P5 0.0374(18) 0.0199(16) 0.0387(19) 0.0042(14) 0.0156(15) 0.0039(13)
P6 0.0265(15) 0.0149(15) 0.0208(15) -0.0021(11) 0.0001(12) -0.0005(11)
O62 0.35(4) 0.45(5) 0.23(3) -0.04(3) 0.00(3) -0.33(4)
C120 0.34(6) 0.20(4) 0.23(4) 0.05(3) -0.17(4) 0.08(4)
C1 0.026(6) 0.043(8) 0.020(6) -0.013(5) 0.009(5) -0.007(5)
C2 0.037(7) 0.035(7) 0.037(7) -0.013(6) 0.002(6) -0.009(6)
C3 0.056(9) 0.069(11) 0.035(8) -0.033(8) 0.008(7) -0.014(8)
C5 0.085(11) 0.051(10) 0.041(9) -0.025(7) 0.024(8) -0.051(9)
C6 0.090(11) 0.034(8) 0.034(8) -0.003(6) 0.008(8) -0.028(8)
C7 0.171(19) 0.059(11) 0.050(10) -0.019(8) 0.042(11) -0.065(12)
C8 0.042(7) 0.029(7) 0.042(7) -0.013(6) 0.018(6) -0.011(6)
C9 0.044(8) 0.029(7) 0.021(6) -0.003(5) -0.001(6) -0.022(6)
C10 0.040(7) 0.019(6) 0.030(6) 0.001(5) 0.012(5) -0.002(5)
C11 0.072(11) 0.046(10) 0.074(11) -0.001(8) 0.002(9) -0.037(8)
C12 0.109(13) 0.048(9) 0.038(8) 0.022(7) 0.039(9) 0.010(9)
C13 0.051(9) 0.089(12) 0.045(8) 0.028(8) 0.001(7) 0.024(8)
C14 0.051(7) 0.013(6) 0.024(6) 0.000(5) 0.005(5) -0.005(5)
C15 0.061(9) 0.029(7) 0.045(8) -0.009(6) -0.002(7) 0.003(6)
C16 0.042(7) 0.027(7) 0.035(7) 0.010(6) -0.001(6) 0.006(6)
C17 0.019(5) 0.012(6) 0.038(7) -0.007(5) 0.002(5) 0.001(4)
C18 0.031(6) 0.021(6) 0.034(7) 0.003(5) 0.004(5) -0.002(5)
C19 0.037(7) 0.010(6) 0.046(7) 0.007(5) 0.008(6) -0.004(5)
C20 0.091(11) 0.020(7) 0.058(9) 0.000(6) -0.035(8) -0.017(7)
C21 0.037(7) 0.017(6) 0.052(8) 0.006(6) -0.005(6) -0.006(5)
C22 0.058(9) 0.028(7) 0.040(8) 0.004(6) -0.021(7) -0.006(6)
C23 0.106(14) 0.035(9) 0.066(10) 0.008(7) -0.039(10) 0.003(8)
C24 0.055(8) 0.007(6) 0.032(7) 0.004(5) -0.010(6) 0.003(5)
C25 0.032(7) 0.014(6) 0.067(9) -0.002(6) 0.012(7) 0.002(5)
C26 0.036(7) 0.030(8) 0.085(11) -0.030(8) -0.005(7) 0.011(6)
C27 0.19(2) 0.009(8) 0.16(2) 0.010(10) -0.089(18) 0.013(10)
C28 0.075(11) 0.046(10) 0.113(14) -0.037(10) -0.021(11) 0.031(8)
C29 0.15(2) 0.042(12) 0.35(4) -0.066(18) 0.18(3) -0.005(12)
C30 0.137(16) 0.022(8) 0.047(10) -0.025(7) 0.022(10) -0.027(9)
C31 0.040(19) 0.20(6) 0.07(3) 0.05(3) 0.031(19) 0.03(3)
C32 0.09(3) 0.002(15) 0.28(7) 0.02(3) 0.00(4) 0.025(16)
C33 0.22(5) 0.04(2) 0.038(19) 0.025(16) 0.00(3) 0.01(3)
C34 0.03(2) 0.29(7) 0.18(5) 0.13(5) 0.06(3) 0.08(3)
C35 0.044(18) 0.18(4) 0.024(17) -0.01(2) 0.017(15) 0.00(2)
C36 0.38(10) 0.11(4) 0.06(3) -0.03(3) -0.14(5) 0.16(6)
C37 0.047(8) 0.046(9) 0.051(9) -0.007(7) 0.010(7) -0.002(7)
C38 0.051(10) 0.066(12) 0.092(13) 0.026(10) -0.003(9) -0.007(8)
C39 0.025(9) 0.39(5) 0.16(2) -0.16(3) -0.005(12) 0.054(17)
C40 0.036(10) 0.113(19) 0.30(4) 0.03(2) -0.007(16) -0.011(11)
C41 0.059(12) 0.15(2) 0.127(19) -0.022(16) -0.023(12) 0.015(13)
C42 0.040(8) 0.019(7) 0.036(7) -0.006(5) -0.003(6) 0.004(5)
C43 0.054(8) 0.034(8) 0.032(7) -0.001(6) -0.003(6) 0.000(6)
C44 0.083(12) 0.083(12) 0.020(7) -0.007(7) -0.004(7) 0.013(9)
C45 0.070(10) 0.038(8) 0.039(8) -0.002(6) -0.009(7) 0.007(7)
C46 0.080(11) 0.038(9) 0.055(9) -0.011(7) -0.027(8) -0.013(8)
C47 0.041(7) 0.028(7) 0.013(6) 0.004(5) 0.001(5) 0.006(5)
C48 0.045(7) 0.032(7) 0.032(7) -0.012(6) 0.007(6) 0.003(6)
C49 0.061(9) 0.019(7) 0.035(7) 0.016(5) 0.008(6) 0.016(6)
C50 0.124(14) 0.015(7) 0.072(11) 0.013(7) 0.031(10) 0.008(8)
C51 0.078(11) 0.031(8) 0.028(7) 0.011(6) 0.018(7) 0.026(7)
C52 0.066(10) 0.067(11) 0.033(8) 0.017(7) 0.012(7) 0.026(8)
C53 0.049(8) 0.041(8) 0.035(7) 0.015(6) 0.001(6) -0.001(6)
C54 0.039(8) 0.090(12) 0.049(9) 0.021(8) -0.012(7) 0.008(8)
C55 0.060(9) 0.027(8) 0.061(9) 0.018(7) 0.024(8) 0.003(6)
C56 0.049(8) 0.039(8) 0.026(6) 0.004(6) 0.011(6) 0.005(6)
C57 0.040(7) 0.032(8) 0.044(8) -0.003(6) 0.020(6) 0.000(6)
C58 0.038(7) 0.028(7) 0.061(9) 0.001(6) 0.026(7) 0.012(6)
C59 0.048(9) 0.058(10) 0.067(10) -0.023(8) 0.018(8) -0.014(7)
C60 0.058(10) 0.081(13) 0.091(13) -0.021(10) 0.031(9) 0.020(9)
C61 0.036(7) 0.032(8) 0.050(8) -0.005(6) 0.017(6) -0.013(6)
C62 0.048(8) 0.045(8) 0.024(7) 0.005(6) 0.002(6) -0.021(7)
C63 0.066(10) 0.038(8) 0.057(9) -0.010(7) 0.009(8) -0.015(7)
C64 0.037(7) 0.037(8) 0.039(7) -0.006(6) 0.009(6) 0.002(6)
C65 0.065(9) 0.029(7) 0.040(8) -0.001(6) 0.010(7) 0.002(6)
C66 0.059(10) 0.026(8) 0.050(9) -0.008(7) 0.005(7) -0.019(7)
C67 0.060(9) 0.020(7) 0.043(8) -0.013(6) 0.027(7) -0.009(6)
C68 0.122(17) 0.030(10) 0.18(2) -0.009(11) 0.078(16) -0.033(10)
C69 0.045(9) 0.089(13) 0.094(13) -0.022(10) 0.034(9) -0.017(9)
C70 0.082(12) 0.063(11) 0.050(9) 0.001(8) 0.008(8) -0.003(9)
C71 0.021(6) 0.021(6) 0.050(8) 0.011(6) -0.008(6) -0.010(5)
C72 0.047(8) 0.028(7) 0.082(10) 0.018(7) -0.026(8) -0.018(6)
C73 0.045(9) 0.044(10) 0.153(19) 0.042(11) -0.020(12) -0.033(8)
C74 0.076(12) 0.084(13) 0.115(15) 0.061(12) -0.034(11) -0.060(10)
C75 0.080(12) 0.015(8) 0.121(16) 0.016(9) -0.047(12) -0.027(7)
C76 0.047(8) 0.020(7) 0.067(9) -0.009(6) -0.023(7) -0.001(6)
C77 0.039(7) 0.027(7) 0.059(9) 0.007(6) -0.020(7) -0.002(6)
C78 0.142(17) 0.049(11) 0.067(11) -0.019(9) -0.033(11) -0.006(11)
C79 0.032(8) 0.043(8) 0.037(7) -0.006(6) -0.001(6) 0.004(6)
C80 0.050(9) 0.058(10) 0.067(10) -0.028(8) -0.009(8) 0.005(7)
C81 0.102(14) 0.054(11) 0.080(12) -0.034(9) -0.029(11) 0.017(10)
C82 0.079(12) 0.093(14) 0.045(9) -0.025(9) 0.000(8) 0.040(10)
C83 0.053(10) 0.099(15) 0.110(15) -0.053(12) -0.034(10) 0.004(10)
C84 0.037(7) 0.016(6) 0.034(7) -0.004(5) -0.005(6) 0.002(5)
C85 0.028(6) 0.021(6) 0.032(7) -0.009(5) 0.005(5) -0.008(5)
C86 0.041(7) 0.018(7) 0.046(8) -0.001(6) 0.009(6) -0.004(5)
C87 0.084(11) 0.050(10) 0.041(8) -0.010(7) 0.031(8) -0.012(8)
C88 0.058(8) 0.021(6) 0.016(6) -0.005(5) 0.013(6) 0.008(6)
C89 0.034(7) 0.021(6) 0.034(7) 0.003(5) -0.005(5) 0.006(5)
C90 0.080(10) 0.011(6) 0.027(6) -0.001(5) 0.001(6) -0.013(6)
C91 0.041(7) 0.012(6) 0.008(5) -0.003(4) 0.005(5) 0.004(5)
C92 0.050(8) 0.025(7) 0.023(6) -0.003(5) -0.002(6) 0.006(6)
C93 0.044(7) 0.025(7) 0.055(8) -0.031(6) -0.012(7) 0.016(6)
C94 0.078(11) 0.019(8) 0.124(15) -0.044(9) 0.005(11) 0.001(7)
C95 0.113(14) 0.073(12) 0.030(8) -0.014(8) -0.009(8) 0.049(10)
C96 0.058(9) 0.033(8) 0.087(11) -0.006(8) 0.015(9) 0.024(7)
C97 0.040(8) 0.045(9) 0.047(8) -0.004(7) 0.010(7) 0.012(7)
C98 0.049(9) 0.071(11) 0.065(10) -0.010(9) 0.027(8) 0.006(8)
C99 0.23(4) 0.12(2) 0.28(4) -0.01(2) 0.20(3) -0.04(2)
C100 0.104(18) 0.39(5) 0.107(19) -0.10(2) -0.049(16) 0.16(3)
C101 0.114(16) 0.100(16) 0.070(12) -0.040(11) 0.002(11) 0.010(12)
C102 0.060(9) 0.035(8) 0.035(7) -0.005(6) 0.003(6) -0.020(7)
C103 0.042(7) 0.018(6) 0.035(7) -0.005(5) -0.007(6) -0.002(5)
C104 0.035(7) 0.036(7) 0.052(8) 0.016(6) -0.013(6) -0.020(6)
C105 0.039(7) 0.019(6) 0.045(7) 0.004(5) -0.002(6) -0.014(5)
C106 0.047(7) 0.019(7) 0.044(8) 0.012(5) -0.008(6) 0.005(5)
C107 0.055(8) 0.027(7) 0.020(6) -0.010(5) 0.009(6) -0.010(6)
C108 1.6(3) 0.74(19) 0.67(14) 0.10(13) 0.99(19) -0.1(2)
C109 0.105(13) 0.041(9) 0.059(10) -0.008(8) -0.035(9) 0.021(9)
C110 0.069(10) 0.075(12) 0.063(10) -0.026(9) 0.009(9) -0.040(9)
C116 0.076(11) 0.081(13) 0.088(12) -0.046(10) -0.028(10) -0.032(10)
C117 0.043(9) 0.094(14) 0.082(12) -0.042(11) -0.026(9) 0.032(9)
O1 0.016(3) 0.014(4) 0.028(4) 0.001(3) 0.008(3) 0.001(3)
O2 0.019(4) 0.020(4) 0.020(4) 0.001(3) -0.002(3) -0.007(3)
O3 0.031(4) 0.006(4) 0.031(4) 0.004(3) 0.002(3) 0.005(3)
O4 0.041(4) 0.019(4) 0.024(4) 0.001(3) 0.005(3) -0.001(3)
O5 0.055(6) 0.054(7) 0.062(7) -0.012(5) 0.005(5) -0.010(5)
O6 0.061(7) 0.059(7) 0.077(7) -0.010(6) 0.021(6) -0.012(5)
O7 0.044(5) 0.053(6) 0.038(5) -0.003(4) 0.003(4) 0.012(5)
O8 0.047(5) 0.044(6) 0.048(6) -0.017(5) -0.005(4) 0.005(5)
O9 0.042(5) 0.043(6) 0.054(6) -0.012(5) -0.008(4) 0.009(4)
O10 0.029(5) 0.037(5) 0.061(6) -0.022(5) -0.005(4) 0.002(4)
O11 0.021(4) 0.017(4) 0.043(5) -0.009(4) -0.004(4) 0.002(3)
O12 0.021(4) 0.020(4) 0.024(4) -0.004(3) 0.001(3) 0.004(3)
O13 0.023(4) 0.012(4) 0.034(4) 0.004(3) 0.001(3) 0.000(3)
O14 0.030(4) 0.023(4) 0.019(4) -0.001(3) 0.000(3) -0.006(3)
O15 0.022(4) 0.023(4) 0.025(4) 0.000(3) 0.004(3) -0.002(3)
O16 0.026(4) 0.018(4) 0.030(4) 0.002(3) -0.004(3) -0.003(3)
O17 0.035(4) 0.023(4) 0.019(4) -0.003(3) -0.007(3) 0.006(3)
O18 0.038(5) 0.055(6) 0.034(5) -0.009(4) 0.004(4) -0.005(4)
O19 0.040(5) 0.033(5) 0.022(4) -0.002(4) -0.001(4) 0.004(4)
O20 0.048(5) 0.036(5) 0.019(4) 0.004(4) 0.011(4) -0.001(4)
O21 0.029(4) 0.012(4) 0.029(4) 0.002(3) 0.003(3) -0.001(3)
O22 0.051(5) 0.022(5) 0.037(5) -0.001(4) 0.004(4) -0.003(4)
O23 0.034(4) 0.014(4) 0.034(5) 0.009(3) 0.018(4) 0.004(3)
O24 0.038(5) 0.023(5) 0.047(5) 0.004(4) 0.019(4) 0.013(3)
O25 0.050(5) 0.016(4) 0.025(4) 0.010(3) 0.004(4) 0.004(3)
O26 0.033(4) 0.023(4) 0.025(4) 0.007(3) 0.000(3) 0.001(3)
O27 0.031(5) 0.013(4) 0.045(5) -0.001(3) -0.003(4) 0.003(3)
O28 0.025(5) 0.121(10) 0.069(7) -0.046(7) -0.007(5) 0.011(5)
O29 0.075(8) 0.101(10) 0.084(8) -0.024(8) 0.008(7) 0.004(7)
O30 0.112(10) 0.079(9) 0.080(8) -0.016(7) -0.042(8) 0.029(7)
O31 0.017(4) 0.014(4) 0.041(5) -0.001(3) 0.001(3) 0.006(3)
O32 0.030(5) 0.027(5) 0.112(9) -0.015(5) 0.007(5) -0.002(4)
O33 0.050(5) 0.026(5) 0.012(4) -0.001(3) 0.000(4) 0.007(4)
O34 0.033(4) 0.015(4) 0.035(4) 0.006(3) 0.003(4) 0.001(3)
O35 0.037(4) 0.007(4) 0.032(4) 0.001(3) 0.003(4) 0.001(3)
O36 0.047(6) 0.037(5) 0.061(6) 0.006(5) 0.015(5) -0.001(4)
O37 0.031(5) 0.079(8) 0.078(7) 0.021(6) 0.006(5) -0.003(5)
O38 0.026(4) 0.017(4) 0.032(4) 0.009(3) 0.002(3) 0.006(3)
O39 0.030(4) 0.031(5) 0.050(5) 0.006(4) 0.006(4) 0.001(4)
O40 0.025(4) 0.016(4) 0.027(4) -0.006(3) -0.004(3) -0.004(3)
O41 0.034(4) 0.015(4) 0.024(4) 0.002(3) 0.001(3) 0.003(3)
O42 0.018(4) 0.006(4) 0.035(4) 0.006(3) -0.001(3) -0.002(3)
O43 0.030(4) 0.016(4) 0.036(4) 0.005(3) 0.011(4) 0.001(3)
O44 0.026(4) 0.021(4) 0.022(4) -0.003(3) -0.006(3) -0.003(3)
O45 0.110(12) 0.36(3) 0.093(11) 0.030(15) 0.016(10) -0.107(16)
O46 0.025(4) 0.011(4) 0.016(4) 0.000(3) 0.007(3) 0.002(3)
O47 0.027(4) 0.017(4) 0.033(4) -0.001(3) 0.009(3) -0.004(3)
O48 0.032(4) 0.016(4) 0.033(4) 0.008(3) 0.004(4) -0.003(3)
O49 0.029(4) 0.018(4) 0.022(4) 0.008(3) 0.005(3) 0.010(3)
O50 0.026(4) 0.013(4) 0.023(4) -0.004(3) 0.011(3) 0.001(3)
O51 0.033(4) 0.016(4) 0.024(4) -0.006(3) -0.002(3) 0.003(3)
O52 0.036(4) 0.006(4) 0.029(4) -0.007(3) 0.009(3) -0.004(3)
O53 0.051(5) 0.018(4) 0.036(5) -0.009(4) 0.019(4) 0.000(4)
O54 0.043(5) 0.047(6) 0.037(5) -0.002(4) -0.004(4) -0.012(4)
O55 0.133(10) 0.023(6) 0.069(7) 0.013(5) 0.023(7) 0.008(6)
O56 0.029(4) 0.027(4) 0.020(4) 0.002(3) 0.007(3) 0.002(3)
O57 0.048(5) 0.045(6) 0.043(5) 0.028(5) -0.009(4) -0.016(4)
O58 0.036(5) 0.027(5) 0.047(5) -0.009(4) 0.014(4) -0.008(4)
O59 0.032(4) 0.018(4) 0.030(4) -0.002(3) 0.002(4) 0.004(3)
O61 0.35(5) 0.31(4) 0.39(6) -0.03(4) 0.21(4) -0.06(3)
C114 0.12(3) 0.17(3) 0.55(8) -0.17(4) -0.08(4) -0.01(2)
C121 0.45(8) 0.37(7) 0.33(6) -0.28(6) 0.25(6) -0.29(6)
C119 0.030(16) 0.13(3) 0.06(2) 0.03(2) 0.023(15) 0.012(18)
O60 0.14(2) 0.11(2) 0.20(3) -0.12(2) -0.14(2) 0.11(2)
C118 0.18(3) 0.92(15) 0.22(5) 0.06(6) 0.00(3) -0.42(7)

loop_
_atom_type_symbol
_atom_type_description
_atom_type_scat_dispersion_real
_atom_type_scat_dispersion_imag
_atom_type_scat_source
C C 0.0033 0.0016 'International Tables Vol C Tables 4.2.6.8 and 6.1.1.4'
H H 0.0000 0.0000 'International Tables Vol C Tables 4.2.6.8 and 6.1.1.4'
O O 0.0106 0.0060 'International Tables Vol C Tables 4.2.6.8 and 6.1.1.4'
P P 0.1023 0.0942 'International Tables Vol C Tables 4.2.6.8 and 6.1.1.4'
Mn Mn 0.3368 0.7283 'International Tables Vol C Tables 4.2.6.8 and 6.1.1.4'
N N 0.0061 0.0033 'International Tables Vol C Tables 4.2.6.8 and 6.1.1.4'

loop_
_geom_angle_atom_site_label_1
_geom_angle_atom_site_label_2
_geom_angle_atom_site_label_3
_geom_angle
_geom_angle_site_symmetry_1
_geom_angle_site_symmetry_3
_geom_angle_publ_flag
O52 Mn1 O59 96.1(3) . . ?
O52 Mn1 O41 172.2(3) . . ?
O59 Mn1 O41 87.5(3) . . ?
O52 Mn1 O50 86.9(3) . . ?
O59 Mn1 O50 173.3(3) . . ?
O41 Mn1 O50 90.2(3) . . ?
O52 Mn1 O40 99.2(3) . . ?
O59 Mn1 O40 90.9(3) . . ?
O41 Mn1 O40 87.6(3) . . ?
O50 Mn1 O40 82.7(3) . . ?
O52 Mn1 O1 90.7(3) . . ?
O59 Mn1 O1 100.6(3) . . ?
O41 Mn1 O1 81.9(3) . . ?
O50 Mn1 O1 85.3(3) . . ?
O40 Mn1 O1 164.0(3) . . ?
O52 Mn1 Mn7 143.6(2) . . ?
O59 Mn1 Mn7 47.6(2) . . ?
O41 Mn1 Mn7 40.8(2) . . ?
O50 Mn1 Mn7 129.0(2) . . ?
O40 Mn1 Mn7 82.15(19) . . ?
O1 Mn1 Mn7 97.37(18) . . ?
O52 Mn1 Mn3 47.5(2) . . ?
O59 Mn1 Mn3 143.5(2) . . ?
O41 Mn1 Mn3 128.2(2) . . ?
O50 Mn1 Mn3 40.30(19) . . ?
O40 Mn1 Mn3 97.37(19) . . ?
O1 Mn1 Mn3 80.01(18) . . ?
Mn7 Mn1 Mn3 168.89(7) . . ?
O52 Mn1 Mn6 136.4(2) . . ?
O59 Mn1 Mn6 87.5(2) . . ?
O41 Mn1 Mn6 36.7(2) . . ?
O50 Mn1 Mn6 94.5(2) . . ?
O40 Mn1 Mn6 124.31(18) . . ?
O1 Mn1 Mn6 46.19(17) . . ?
Mn7 Mn1 Mn6 57.06(5) . . ?
Mn3 Mn1 Mn6 115.71(7) . . ?
O52 Mn1 Mn12 87.5(2) . . ?
O59 Mn1 Mn12 138.0(2) . . ?
O41 Mn1 Mn12 94.4(2) . . ?
O50 Mn1 Mn12 35.9(2) . . ?
O40 Mn1 Mn12 47.45(18) . . ?
O1 Mn1 Mn12 121.17(19) . . ?
Mn7 Mn1 Mn12 117.17(7) . . ?
Mn3 Mn1 Mn12 56.91(5) . . ?
Mn6 Mn1 Mn12 117.86(6) . . ?
O52 Mn1 Mn2 131.8(2) . . ?
O59 Mn1 Mn2 132.1(2) . . ?
O41 Mn1 Mn2 44.8(2) . . ?
O50 Mn1 Mn2 45.47(19) . . ?
O40 Mn1 Mn2 83.77(18) . . ?
O1 Mn1 Mn2 80.23(18) . . ?
Mn7 Mn1 Mn2 84.58(6) . . ?
Mn3 Mn1 Mn2 84.33(6) . . ?
Mn6 Mn1 Mn2 58.52(5) . . ?
Mn12 Mn1 Mn2 59.34(5) . . ?
O46 Mn2 O49 179.8(3) . . ?
O46 Mn2 O41 76.7(3) . . ?
O49 Mn2 O41 103.1(3) . . ?
O46 Mn2 O21 104.2(2) . . ?
O49 Mn2 O21 76.0(3) . . ?
O41 Mn2 O21 178.3(3) . . ?
O46 Mn2 O50 105.4(2) . . ?
O49 Mn2 O50 74.5(2) . . ?
O41 Mn2 O50 76.7(2) . . ?
O21 Mn2 O50 104.4(3) . . ?
O46 Mn2 O56 76.1(2) . . ?
O49 Mn2 O56 103.9(3) . . ?
O41 Mn2 O56 103.7(3) . . ?
O21 Mn2 O56 75.2(2) . . ?
O50 Mn2 O56 178.4(3) . . ?
O46 Mn2 Mn6 37.38(18) . . ?
O49 Mn2 Mn6 142.4(2) . . ?
O41 Mn2 Mn6 39.34(18) . . ?
O21 Mn2 Mn6 141.57(18) . . ?
O50 Mn2 Mn6 90.57(18) . . ?
O56 Mn2 Mn6 90.61(18) . . ?
O46 Mn2 Mn5 143.54(19) . . ?
O49 Mn2 Mn5 36.65(19) . . ?
O41 Mn2 Mn5 139.69(19) . . ?
O21 Mn2 Mn5 39.38(17) . . ?
O50 Mn2 Mn5 89.75(18) . . ?
O56 Mn2 Mn5 89.04(18) . . ?
Mn6 Mn2 Mn5 178.77(8) . . ?
O46 Mn2 Mn12 143.38(18) . . ?
O49 Mn2 Mn12 36.54(18) . . ?
O41 Mn2 Mn12 89.77(18) . . ?
O21 Mn2 Mn12 90.34(17) . . ?
O50 Mn2 Mn12 37.96(17) . . ?
O56 Mn2 Mn12 140.48(19) . . ?
Mn6 Mn2 Mn12 120.54(7) . . ?
Mn5 Mn2 Mn12 59.27(5) . . ?
O46 Mn2 Mn9 36.83(17) . . ?
O49 Mn2 Mn9 143.25(19) . . ?
O41 Mn2 Mn9 90.13(18) . . ?
O21 Mn2 Mn9 89.75(17) . . ?
O50 Mn2 Mn9 142.24(18) . . ?
O56 Mn2 Mn9 39.32(18) . . ?
Mn6 Mn2 Mn9 59.48(5) . . ?
Mn5 Mn2 Mn9 120.70(7) . . ?
Mn12 Mn2 Mn9 179.72(8) . . ?
O46 Mn2 Mn11 89.65(18) . . ?
O49 Mn2 Mn11 90.5(2) . . ?
O41 Mn2 Mn11 140.87(19) . . ?
O21 Mn2 Mn11 38.00(17) . . ?
O50 Mn2 Mn11 142.42(19) . . ?
O56 Mn2 Mn11 37.22(18) . . ?
Mn6 Mn2 Mn11 119.50(7) . . ?
Mn5 Mn2 Mn11 60.68(5) . . ?
Mn12 Mn2 Mn11 119.95(7) . . ?
Mn9 Mn2 Mn11 60.02(5) . . ?
O46 Mn2 Mn1 90.81(18) . . ?
O49 Mn2 Mn1 89.0(2) . . ?
O41 Mn2 Mn1 38.23(17) . . ?
O21 Mn2 Mn1 142.86(18) . . ?
O50 Mn2 Mn1 38.43(18) . . ?
O56 Mn2 Mn1 141.88(19) . . ?
Mn6 Mn2 Mn1 60.47(5) . . ?
Mn5 Mn2 Mn1 119.31(6) . . ?
Mn12 Mn2 Mn1 60.07(5) . . ?
Mn9 Mn2 Mn1 119.95(7) . . ?
Mn11 Mn2 Mn1 178.75(7) . . ?
O50 Mn3 O11 166.8(3) . . ?
O50 Mn3 O3 92.5(3) . . ?
O11 Mn3 O3 95.6(3) . . ?
O50 Mn3 O35 81.3(3) . . ?
O11 Mn3 O35 91.2(3) . . ?
O3 Mn3 O35 172.8(3) . . ?
O50 Mn3 O52 80.7(3) . . ?
O11 Mn3 O52 88.2(3) . . ?
O3 Mn3 O52 95.2(3) . . ?
O35 Mn3 O52 87.3(3) . . ?
O50 Mn3 O12 93.0(3) . . ?
O11 Mn3 O12 98.4(3) . . ?
O3 Mn3 O12 82.5(3) . . ?
O35 Mn3 O12 94.2(3) . . ?
O52 Mn3 O12 173.2(3) . . ?
O50 Mn3 Mn12 41.2(2) . . ?
O11 Mn3 Mn12 132.3(2) . . ?
O3 Mn3 Mn12 132.1(2) . . ?
O35 Mn3 Mn12 41.0(2) . . ?
O52 Mn3 Mn12 88.99(19) . . ?
O12 Mn3 Mn12 87.82(18) . . ?
O50 Mn3 Mn1 41.9(2) . . ?
O11 Mn3 Mn1 127.7(2) . . ?
O3 Mn3 Mn1 88.8(2) . . ?
O35 Mn3 Mn1 88.9(2) . . ?
O52 Mn3 Mn1 39.54(18) . . ?
O12 Mn3 Mn1 133.79(19) . . ?
Mn12 Mn3 Mn1 65.27(6) . . ?
O50 Mn3 Mn8 113.9(2) . . ?
O11 Mn3 Mn8 79.1(2) . . ?
O3 Mn3 Mn8 44.7(2) . . ?
O35 Mn3 Mn8 135.2(2) . . ?
O52 Mn3 Mn8 135.18(19) . . ?
O12 Mn3 Mn8 45.60(18) . . ?
Mn12 Mn3 Mn8 130.71(7) . . ?
Mn1 Mn3 Mn8 131.33(7) . . ?
O58 Mn4 O15 107.3(3) . . ?
O58 Mn4 O47 90.2(3) . . ?
O15 Mn4 O47 162.5(3) . . ?
O58 Mn4 O48 95.7(3) . . ?
O15 Mn4 O48 93.9(3) . . ?
O47 Mn4 O48 85.3(3) . . ?
O58 Mn4 O46 163.2(3) . . ?
O15 Mn4 O46 87.7(2) . . ?
O47 Mn4 O46 75.2(3) . . ?
O48 Mn4 O46 75.3(2) . . ?
O58 Mn4 O2 98.7(3) . . ?
O15 Mn4 O2 84.2(3) . . ?
O47 Mn4 O2 92.2(3) . . ?
O48 Mn4 O2 165.5(3) . . ?
O46 Mn4 O2 90.2(2) . . ?
O58 Mn4 Mn6 127.6(2) . . ?
O15 Mn4 Mn6 125.14(19) . . ?
O47 Mn4 Mn6 37.41(18) . . ?
O48 Mn4 Mn6 83.74(19) . . ?
O46 Mn4 Mn6 38.60(17) . . ?
O2 Mn4 Mn6 85.60(17) . . ?
O58 Mn4 Mn9 132.8(2) . . ?
O15 Mn4 Mn9 84.94(19) . . ?
O47 Mn4 Mn9 83.91(19) . . ?
O48 Mn4 Mn9 37.23(18) . . ?
O46 Mn4 Mn9 38.91(16) . . ?
O2 Mn4 Mn9 128.30(18) . . ?
Mn6 Mn4 Mn9 61.00(5) . . ?
O58 Mn4 Mn15 82.2(2) . . ?
O15 Mn4 Mn15 50.55(19) . . ?
O47 Mn4 Mn15 133.9(2) . . ?
O48 Mn4 Mn15 140.5(2) . . ?
O46 Mn4 Mn15 113.85(18) . . ?
O2 Mn4 Mn15 45.12(16) . . ?
Mn6 Mn4 Mn15 128.39(7) . . ?
Mn9 Mn4 Mn15 132.73(7) . . ?
O25 Mn5 O49 90.7(3) . . ?
O25 Mn5 O33 97.2(3) . . ?
O49 Mn5 O33 169.4(3) . . ?
O25 Mn5 O21 170.9(3) . . ?
O49 Mn5 O21 89.4(3) . . ?
O33 Mn5 O21 83.9(3) . . ?
O25 Mn5 O23 90.0(3) . . ?
O49 Mn5 O23 90.3(3) . . ?
O33 Mn5 O23 96.8(3) . . ?
O21 Mn5 O23 80.9(3) . . ?
O25 Mn5 O13 100.1(3) . . ?
O49 Mn5 O13 82.1(3) . . ?
O33 Mn5 O13 89.5(3) . . ?
O21 Mn5 O13 89.0(3) . . ?
O23 Mn5 O13 167.4(3) . . ?
O25 Mn5 Mn13 141.4(2) . . ?
O49 Mn5 Mn13 127.3(2) . . ?
O33 Mn5 Mn13 44.2(2) . . ?
O21 Mn5 Mn13 40.7(2) . . ?
O23 Mn5 Mn13 95.3(2) . . ?
O13 Mn5 Mn13 81.56(18) . . ?
O25 Mn5 Mn16 44.9(2) . . ?
O49 Mn5 Mn16 46.8(2) . . ?
O33 Mn5 Mn16 142.0(2) . . ?
O21 Mn5 Mn16 132.8(2) . . ?
O23 Mn5 Mn16 82.6(2) . . ?
O13 Mn5 Mn16 99.17(18) . . ?
Mn13 Mn5 Mn16 173.51(8) . . ?
O25 Mn5 Mn12 88.4(2) . . ?
O49 Mn5 Mn12 35.3(2) . . ?
O33 Mn5 Mn12 137.4(2) . . ?
O21 Mn5 Mn12 97.0(2) . . ?
O23 Mn5 Mn12 125.5(2) . . ?
O13 Mn5 Mn12 48.10(18) . . ?
Mn13 Mn5 Mn12 118.06(7) . . ?
Mn16 Mn5 Mn12 59.33(5) . . ?
O25 Mn5 Mn2 132.8(2) . . ?
O49 Mn5 Mn2 43.1(2) . . ?
O33 Mn5 Mn2 129.9(2) . . ?
O21 Mn5 Mn2 46.3(2) . . ?
O23 Mn5 Mn2 82.63(18) . . ?
O13 Mn5 Mn2 84.95(18) . . ?
Mn13 Mn5 Mn2 85.75(6) . . ?
Mn16 Mn5 Mn2 87.89(6) . . ?
Mn12 Mn5 Mn2 60.41(5) . . ?
O25 Mn5 Mn11 134.8(2) . . ?
O49 Mn5 Mn11 95.5(2) . . ?
O33 Mn5 Mn11 84.0(2) . . ?
O21 Mn5 Mn11 36.1(2) . . ?
O23 Mn5 Mn11 45.40(18) . . ?
O13 Mn5 Mn11 125.09(18) . . ?
Mn13 Mn5 Mn11 56.73(5) . . ?
Mn16 Mn5 Mn11 118.60(7) . . ?
Mn12 Mn5 Mn11 120.68(6) . . ?
Mn2 Mn5 Mn11 60.26(5) . . ?
O47 Mn6 O46 90.9(3) . . ?
O47 Mn6 O26 98.9(3) . . ?
O46 Mn6 O26 166.9(3) . . ?
O47 Mn6 O41 172.0(3) . . ?
O46 Mn6 O41 89.4(3) . . ?
O26 Mn6 O41 82.0(3) . . ?
O47 Mn6 O1 91.0(3) . . ?
O46 Mn6 O1 88.7(3) . . ?
O26 Mn6 O1 99.7(3) . . ?
O41 Mn6 O1 81.0(3) . . ?
O47 Mn6 O42 99.8(3) . . ?
O46 Mn6 O42 81.0(3) . . ?
O26 Mn6 O42 88.9(3) . . ?
O41 Mn6 O42 88.2(3) . . ?
O1 Mn6 O42 165.1(2) . . ?
O47 Mn6 Mn7 140.7(2) . . ?
O46 Mn6 Mn7 127.6(2) . . ?
O26 Mn6 Mn7 41.8(2) . . ?
O41 Mn6 Mn7 41.2(2) . . ?
O1 Mn6 Mn7 96.87(17) . . ?
O42 Mn6 Mn7 81.29(17) . . ?
O47 Mn6 Mn4 45.0(2) . . ?
O46 Mn6 Mn4 47.01(19) . . ?
O26 Mn6 Mn4 143.8(2) . . ?
O41 Mn6 Mn4 133.3(2) . . ?
O1 Mn6 Mn4 81.94(17) . . ?
O42 Mn6 Mn4 98.43(17) . . ?
Mn7 Mn6 Mn4 174.37(7) . . ?
O47 Mn6 Mn9 87.7(2) . . ?
O46 Mn6 Mn9 36.18(19) . . ?
O26 Mn6 Mn9 135.1(2) . . ?
O41 Mn6 Mn9 97.2(2) . . ?
O1 Mn6 Mn9 124.75(18) . . ?
O42 Mn6 Mn9 46.34(17) . . ?
Mn7 Mn6 Mn9 117.59(7) . . ?
Mn4 Mn6 Mn9 59.53(5) . . ?
O47 Mn6 Mn2 133.0(2) . . ?
O46 Mn6 Mn2 42.93(19) . . ?
O26 Mn6 Mn2 128.1(2) . . ?
O41 Mn6 Mn2 46.6(2) . . ?
O1 Mn6 Mn2 81.39(18) . . ?
O42 Mn6 Mn2 83.71(17) . . ?
Mn7 Mn6 Mn2 86.35(6) . . ?
Mn4 Mn6 Mn2 88.04(6) . . ?
Mn9 Mn6 Mn2 60.99(5) . . ?
O47 Mn6 Mn1 135.1(2) . . ?
O46 Mn6 Mn1 95.9(2) . . ?
O26 Mn6 Mn1 83.3(2) . . ?
O41 Mn6 Mn1 37.0(2) . . ?
O1 Mn6 Mn1 45.01(16) . . ?
O42 Mn6 Mn1 125.16(17) . . ?
Mn7 Mn6 Mn1 57.64(5) . . ?
Mn4 Mn6 Mn1 118.96(7) . . ?
Mn9 Mn6 Mn1 121.99(6) . . ?
Mn2 Mn6 Mn1 61.01(5) . . ?
O27 Mn7 O41 168.7(3) . . ?
O27 Mn7 O38 96.1(3) . . ?
O41 Mn7 O38 91.4(3) . . ?
O27 Mn7 O26 90.8(3) . . ?
O41 Mn7 O26 82.0(3) . . ?
O38 Mn7 O26 173.0(3) . . ?
O27 Mn7 O59 90.2(3) . . ?
O41 Mn7 O59 80.9(3) . . ?
O38 Mn7 O59 94.1(3) . . ?
O26 Mn7 O59 87.2(3) . . ?
O27 Mn7 O44 92.8(3) . . ?
O41 Mn7 O44 96.1(3) . . ?
O38 Mn7 O44 85.2(3) . . ?
O26 Mn7 O44 93.1(3) . . ?
O59 Mn7 O44 176.9(3) . . ?
O27 Mn7 Mn6 131.6(2) . . ?
O41 Mn7 Mn6 42.0(2) . . ?
O38 Mn7 Mn6 132.2(2) . . ?
O26 Mn7 Mn6 40.8(2) . . ?
O59 Mn7 Mn6 88.9(2) . . ?
O44 Mn7 Mn6 89.36(18) . . ?
O27 Mn7 Mn1 129.9(2) . . ?
O41 Mn7 Mn1 42.0(2) . . ?
O38 Mn7 Mn1 87.7(2) . . ?
O26 Mn7 Mn1 88.9(2) . . ?
O59 Mn7 Mn1 39.7(2) . . ?
O44 Mn7 Mn1 137.27(18) . . ?
Mn6 Mn7 Mn1 65.30(6) . . ?
O5 Mn8 O4 101.5(3) . . ?
O5 Mn8 O10 86.4(4) . . ?
O4 Mn8 O10 172.0(3) . . ?
O5 Mn8 O9 93.8(4) . . ?
O4 Mn8 O9 93.7(3) . . ?
O10 Mn8 O9 84.2(3) . . ?
O5 Mn8 O3 89.9(3) . . ?
O4 Mn8 O3 89.8(3) . . ?
O10 Mn8 O3 91.8(3) . . ?
O9 Mn8 O3 174.4(3) . . ?
O5 Mn8 O12 161.5(3) . . ?
O4 Mn8 O12 87.2(3) . . ?
O10 Mn8 O12 85.8(3) . . ?
O9 Mn8 O12 102.0(3) . . ?
O3 Mn8 O12 73.7(2) . . ?
O5 Mn8 Mn3 118.3(3) . . ?
O4 Mn8 Mn3 105.3(2) . . ?
O10 Mn8 Mn3 71.8(2) . . ?
O9 Mn8 Mn3 137.5(3) . . ?
O3 Mn8 Mn3 36.92(17) . . ?
O12 Mn8 Mn3 43.27(17) . . ?
O48 Mn9 O51 97.5(3) . . ?
O48 Mn9 O46 91.4(3) . . ?
O51 Mn9 O46 168.5(3) . . ?
O48 Mn9 O56 171.9(3) . . ?
O51 Mn9 O56 83.4(3) . . ?
O46 Mn9 O56 88.8(3) . . ?
O48 Mn9 O42 100.0(3) . . ?
O51 Mn9 O42 89.0(3) . . ?
O46 Mn9 O42 82.2(3) . . ?
O56 Mn9 O42 88.1(3) . . ?
O48 Mn9 O16 90.9(3) . . ?
O51 Mn9 O16 98.6(3) . . ?
O46 Mn9 O16 88.5(3) . . ?
O56 Mn9 O16 80.9(3) . . ?
O42 Mn9 O16 165.8(2) . . ?
O48 Mn9 Mn10 141.3(2) . . ?
O51 Mn9 Mn10 43.9(2) . . ?
O46 Mn9 Mn10 126.7(2) . . ?
O56 Mn9 Mn10 40.5(2) . . ?
O42 Mn9 Mn10 80.98(18) . . ?
O16 Mn9 Mn10 96.20(19) . . ?
O48 Mn9 Mn4 45.5(2) . . ?
O51 Mn9 Mn4 142.9(2) . . ?
O46 Mn9 Mn4 47.00(19) . . ?
O56 Mn9 Mn4 132.5(2) . . ?
O42 Mn9 Mn4 99.72(18) . . ?
O16 Mn9 Mn4 81.42(19) . . ?
Mn10 Mn9 Mn4 173.03(7) . . ?
O48 Mn9 Mn6 88.0(2) . . ?
O51 Mn9 Mn6 136.7(2) . . ?
O46 Mn9 Mn6 35.9(2) . . ?
O56 Mn9 Mn6 96.9(2) . . ?
O42 Mn9 Mn6 47.91(17) . . ?
O16 Mn9 Mn6 124.25(19) . . ?
Mn10 Mn9 Mn6 117.73(7) . . ?
Mn4 Mn9 Mn6 59.47(5) . . ?
O48 Mn9 Mn2 132.7(2) . . ?
O51 Mn9 Mn2 129.8(2) . . ?
O46 Mn9 Mn2 41.89(19) . . ?
O56 Mn9 Mn2 47.0(2) . . ?
O42 Mn9 Mn2 83.56(16) . . ?
O16 Mn9 Mn2 82.32(18) . . ?
Mn10 Mn9 Mn2 86.01(6) . . ?
Mn4 Mn9 Mn2 87.18(6) . . ?
Mn6 Mn9 Mn2 59.53(5) . . ?
O48 Mn9 Mn11 136.1(2) . . ?
O51 Mn9 Mn11 84.4(2) . . ?
O46 Mn9 Mn11 94.2(2) . . ?
O56 Mn9 Mn11 35.8(2) . . ?
O42 Mn9 Mn11 123.88(18) . . ?
O16 Mn9 Mn11 45.89(18) . . ?
Mn10 Mn9 Mn11 56.82(5) . . ?
Mn4 Mn9 Mn11 118.11(7) . . ?
Mn6 Mn9 Mn11 119.99(6) . . ?
Mn2 Mn9 Mn11 60.47(5) . . ?
O31 Mn10 O56 169.7(3) . . ?
O31 Mn10 O51 91.5(3) . . ?
O56 Mn10 O51 82.1(3) . . ?
O31 Mn10 O53 91.0(3) . . ?
O56 Mn10 O53 80.8(3) . . ?
O51 Mn10 O53 88.5(3) . . ?
O31 Mn10 O43 94.0(3) . . ?
O56 Mn10 O43 94.5(3) . . ?
O51 Mn10 O43 93.7(3) . . ?
O53 Mn10 O43 174.5(3) . . ?
O31 Mn10 O24 93.5(3) . . ?
O56 Mn10 O24 93.0(3) . . ?
O51 Mn10 O24 175.0(3) . . ?
O53 Mn10 O24 92.2(3) . . ?
O43 Mn10 O24 85.3(3) . . ?
O31 Mn10 Mn11 131.1(2) . . ?
O56 Mn10 Mn11 41.2(2) . . ?
O51 Mn10 Mn11 89.4(2) . . ?
O53 Mn10 Mn11 40.2(2) . . ?
O43 Mn10 Mn11 134.7(2) . . ?
O24 Mn10 Mn11 87.9(2) . . ?
O31 Mn10 Mn9 132.1(2) . . ?
O56 Mn10 Mn9 42.5(2) . . ?
O51 Mn10 Mn9 40.6(2) . . ?
O53 Mn10 Mn9 89.9(2) . . ?
O43 Mn10 Mn9 88.5(2) . . ?
O24 Mn10 Mn9 134.4(2) . . ?
Mn11 Mn10 Mn9 65.54(6) . . ?
O31 Mn10 Mn17 78.0(2) . . ?
O56 Mn10 Mn17 112.2(2) . . ?
O51 Mn10 Mn17 135.3(2) . . ?
O53 Mn10 Mn17 134.3(2) . . ?
O43 Mn10 Mn17 45.1(2) . . ?
O24 Mn10 Mn17 45.5(2) . . ?
Mn11 Mn10 Mn17 129.94(7) . . ?
Mn9 Mn10 Mn17 130.08(7) . . ?
O53 Mn11 O20 97.9(4) . . ?
O53 Mn11 O56 85.5(3) . . ?
O20 Mn11 O56 173.6(3) . . ?
O53 Mn11 O21 171.9(3) . . ?
O20 Mn11 O21 85.9(3) . . ?
O56 Mn11 O21 91.4(3) . . ?
O53 Mn11 O23 91.1(3) . . ?
O20 Mn11 O23 99.0(3) . . ?
O56 Mn11 O23 86.3(3) . . ?
O21 Mn11 O23 81.2(3) . . ?
O53 Mn11 O16 100.2(3) . . ?
O20 Mn11 O16 91.8(3) . . ?
O56 Mn11 O16 82.2(3) . . ?
O21 Mn11 O16 86.8(3) . . ?
O23 Mn11 O16 163.2(3) . . ?
O53 Mn11 Mn10 45.3(3) . . ?
O20 Mn11 Mn10 143.2(3) . . ?
O56 Mn11 Mn10 40.9(2) . . ?
O21 Mn11 Mn10 130.2(2) . . ?
O23 Mn11 Mn10 82.11(19) . . ?
O16 Mn11 Mn10 96.89(18) . . ?
O53 Mn11 Mn13 143.6(3) . . ?
O20 Mn11 Mn13 45.7(2) . . ?
O56 Mn11 Mn13 130.6(2) . . ?
O21 Mn11 Mn13 40.8(2) . . ?
O23 Mn11 Mn13 95.35(19) . . ?
O16 Mn11 Mn13 83.03(18) . . ?
Mn10 Mn11 Mn13 171.00(8) . . ?
O53 Mn11 Mn9 86.8(2) . . ?
O20 Mn11 Mn9 137.3(2) . . ?
O56 Mn11 Mn9 37.2(2) . . ?
O21 Mn11 Mn9 95.2(2) . . ?
O23 Mn11 Mn9 123.4(2) . . ?
O16 Mn11 Mn9 45.82(18) . . ?
Mn10 Mn11 Mn9 57.65(5) . . ?
Mn13 Mn11 Mn9 118.08(7) . . ?
O53 Mn11 Mn2 131.2(3) . . ?
O20 Mn11 Mn2 130.9(3) . . ?
O56 Mn11 Mn2 46.1(2) . . ?
O21 Mn11 Mn2 45.4(2) . . ?
O23 Mn11 Mn2 81.62(19) . . ?
O16 Mn11 Mn2 81.59(18) . . ?
Mn10 Mn11 Mn2 85.91(6) . . ?
Mn13 Mn11 Mn2 85.17(6) . . ?
Mn9 Mn11 Mn2 59.52(5) . . ?
O53 Mn11 Mn5 136.0(2) . . ?
O20 Mn11 Mn5 86.7(3) . . ?
O56 Mn11 Mn5 94.6(2) . . ?
O21 Mn11 Mn5 36.7(2) . . ?
O23 Mn11 Mn5 45.20(18) . . ?
O16 Mn11 Mn5 123.52(19) . . ?
Mn10 Mn11 Mn5 116.77(7) . . ?
Mn13 Mn11 Mn5 56.98(5) . . ?
Mn9 Mn11 Mn5 118.56(6) . . ?
Mn2 Mn11 Mn5 59.05(5) . . ?
O34 Mn12 O49 90.4(3) . . ?
O34 Mn12 O35 99.6(3) . . ?
O49 Mn12 O35 167.4(3) . . ?
O34 Mn12 O50 172.3(3) . . ?
O49 Mn12 O50 89.3(3) . . ?
O35 Mn12 O50 81.8(3) . . ?
O34 Mn12 O13 97.4(3) . . ?
O49 Mn12 O13 81.9(3) . . ?
O35 Mn12 O13 89.2(3) . . ?
O50 Mn12 O13 90.1(3) . . ?
O34 Mn12 O40 91.2(3) . . ?
O49 Mn12 O40 89.6(3) . . ?
O35 Mn12 O40 97.8(3) . . ?
O50 Mn12 O40 81.2(3) . . ?
O13 Mn12 O40 167.9(2) . . ?
O34 Mn12 Mn3 141.5(2) . . ?
O49 Mn12 Mn3 127.2(2) . . ?
O35 Mn12 Mn3 42.0(2) . . ?
O50 Mn12 Mn3 40.76(19) . . ?
O13 Mn12 Mn3 82.55(18) . . ?
O40 Mn12 Mn3 95.98(18) . . ?
O34 Mn12 Mn16 45.2(2) . . ?
O49 Mn12 Mn16 46.8(2) . . ?
O35 Mn12 Mn16 144.4(2) . . ?
O50 Mn12 Mn16 132.3(2) . . ?
O13 Mn12 Mn16 99.00(18) . . ?
O40 Mn12 Mn16 81.07(18) . . ?
Mn3 Mn12 Mn16 173.05(8) . . ?
O34 Mn12 Mn5 86.7(2) . . ?
O49 Mn12 Mn5 35.3(2) . . ?
O35 Mn12 Mn5 137.0(2) . . ?
O50 Mn12 Mn5 97.5(2) . . ?
O13 Mn12 Mn5 47.84(17) . . ?
O40 Mn12 Mn5 124.77(18) . . ?
Mn3 Mn12 Mn5 118.54(7) . . ?
Mn16 Mn12 Mn5 59.37(5) . . ?
O34 Mn12 Mn2 132.9(2) . . ?
O49 Mn12 Mn2 43.0(2) . . ?
O35 Mn12 Mn2 127.5(2) . . ?
O50 Mn12 Mn2 46.24(19) . . ?
O13 Mn12 Mn2 84.72(17) . . ?
O40 Mn12 Mn2 83.19(17) . . ?
Mn3 Mn12 Mn2 85.53(6) . . ?
Mn16 Mn12 Mn2 87.86(6) . . ?
Mn5 Mn12 Mn2 60.31(5) . . ?
O34 Mn12 Mn1 135.6(2) . . ?
O49 Mn12 Mn1 94.8(2) . . ?
O35 Mn12 Mn1 83.5(2) . . ?
O50 Mn12 Mn1 36.9(2) . . ?
O13 Mn12 Mn1 126.99(18) . . ?
O40 Mn12 Mn1 44.91(17) . . ?
Mn3 Mn12 Mn1 57.81(5) . . ?
Mn16 Mn12 Mn1 116.74(7) . . ?
Mn5 Mn12 Mn1 120.87(6) . . ?
Mn2 Mn12 Mn1 60.58(5) . . ?
O19 Mn13 O21 167.9(3) . . ?
O19 Mn13 O33 88.8(3) . . ?
O21 Mn13 O33 82.7(3) . . ?
O19 Mn13 O20 89.3(3) . . ?
O21 Mn13 O20 81.8(3) . . ?
O33 Mn13 O20 88.2(3) . . ?
O19 Mn13 O14 96.7(3) . . ?
O21 Mn13 O14 92.9(3) . . ?
O33 Mn13 O14 96.5(3) . . ?
O20 Mn13 O14 172.5(3) . . ?
O19 Mn13 O17 96.7(3) . . ?
O21 Mn13 O17 91.9(3) . . ?
O33 Mn13 O17 174.5(3) . . ?
O20 Mn13 O17 92.3(3) . . ?
O14 Mn13 O17 82.4(3) . . ?
O19 Mn13 Mn11 129.6(2) . . ?
O21 Mn13 Mn11 42.1(2) . . ?
O33 Mn13 Mn11 89.6(2) . . ?
O20 Mn13 Mn11 40.3(2) . . ?
O14 Mn13 Mn11 133.6(2) . . ?
O17 Mn13 Mn11 87.30(19) . . ?
O19 Mn13 Mn5 129.8(3) . . ?
O21 Mn13 Mn5 42.8(2) . . ?
O33 Mn13 Mn5 41.0(2) . . ?
O20 Mn13 Mn5 90.7(2) . . ?
O14 Mn13 Mn5 89.1(2) . . ?
O17 Mn13 Mn5 133.5(2) . . ?
Mn11 Mn13 Mn5 66.29(6) . . ?
O19 Mn13 Mn14 80.5(2) . . ?
O21 Mn13 Mn14 111.6(2) . . ?
O33 Mn13 Mn14 137.3(2) . . ?
O20 Mn13 Mn14 132.4(2) . . ?
O14 Mn13 Mn14 44.92(19) . . ?
O17 Mn13 Mn14 43.96(19) . . ?
Mn11 Mn13 Mn14 128.60(7) . . ?
Mn5 Mn13 Mn14 130.92(7) . . ?
O18 Mn14 O4 175.6(3) . . ?
O18 Mn14 O17 91.3(3) . . ?
O4 Mn14 O17 92.0(3) . . ?
O18 Mn14 O14 88.1(3) . . ?
O4 Mn14 O14 89.7(3) . . ?
O17 Mn14 O14 77.4(3) . . ?
O18 Mn14 O7 81.5(3) . . ?
O4 Mn14 O7 100.5(3) . . ?
O17 Mn14 O7 105.5(3) . . ?
O14 Mn14 O7 169.2(3) . . ?
O18 Mn14 O8 81.3(3) . . ?
O4 Mn14 O8 96.4(3) . . ?
O17 Mn14 O8 162.5(3) . . ?
O14 Mn14 O8 117.9(3) . . ?
O7 Mn14 O8 57.9(3) . . ?
O18 Mn14 C37 78.8(4) . . ?
O4 Mn14 C37 100.9(4) . . ?
O17 Mn14 C37 135.2(4) . . ?
O14 Mn14 C37 144.4(4) . . ?
O7 Mn14 C37 30.1(4) . . ?
O8 Mn14 C37 27.8(4) . . ?
O18 Mn14 Mn13 72.8(2) . . ?
O4 Mn14 Mn13 107.8(2) . . ?
O17 Mn14 Mn13 42.0(2) . . ?
O14 Mn14 Mn13 41.26(18) . . ?
O7 Mn14 Mn13 135.9(2) . . ?
O8 Mn14 Mn13 146.0(3) . . ?
C37 Mn14 Mn13 151.1(3) . . ?
O57 Mn15 O6 88.6(4) . . ?
O57 Mn15 O4 173.0(3) . . ?
O6 Mn15 O4 97.6(4) . . ?
O57 Mn15 O54 85.0(3) . . ?
O6 Mn15 O54 92.3(4) . . ?
O4 Mn15 O54 98.1(3) . . ?
O57 Mn15 O2 88.7(3) . . ?
O6 Mn15 O2 106.6(3) . . ?
O4 Mn15 O2 86.3(3) . . ?
O54 Mn15 O2 160.0(3) . . ?
O57 Mn15 O15 95.7(3) . . ?
O6 Mn15 O15 174.4(4) . . ?
O4 Mn15 O15 78.4(3) . . ?
O54 Mn15 O15 84.5(3) . . ?
O2 Mn15 O15 77.2(2) . . ?
O57 Mn15 Mn4 70.9(2) . . ?
O6 Mn15 Mn4 143.1(3) . . ?
O4 Mn15 Mn4 102.1(2) . . ?
O54 Mn15 Mn4 115.2(2) . . ?
O2 Mn15 Mn4 44.91(17) . . ?
O15 Mn15 Mn4 42.32(17) . . ?
O36 Mn16 O25 97.1(3) . . ?
O36 Mn16 O22 97.8(3) . . ?
O25 Mn16 O22 91.6(3) . . ?
O36 Mn16 O34 98.6(3) . . ?
O25 Mn16 O34 85.3(3) . . ?
O22 Mn16 O34 163.5(3) . . ?
O36 Mn16 O39 96.8(3) . . ?
O25 Mn16 O39 165.9(3) . . ?
O22 Mn16 O39 84.3(3) . . ?
O34 Mn16 O39 94.9(3) . . ?
O36 Mn16 O49 170.8(3) . . ?
O25 Mn16 O49 75.8(3) . . ?
O22 Mn16 O49 88.3(3) . . ?
O34 Mn16 O49 75.2(3) . . ?
O39 Mn16 O49 90.6(3) . . ?
O36 Mn16 Mn12 136.3(3) . . ?
O25 Mn16 Mn12 85.3(2) . . ?
O22 Mn16 Mn12 125.7(2) . . ?
O34 Mn16 Mn12 37.92(19) . . ?
O39 Mn16 Mn12 86.2(2) . . ?
O49 Mn16 Mn12 38.50(18) . . ?
O36 Mn16 Mn5 135.1(3) . . ?
O25 Mn16 Mn5 38.1(2) . . ?
O22 Mn16 Mn5 84.1(2) . . ?
O34 Mn16 Mn5 83.5(2) . . ?
O39 Mn16 Mn5 127.9(2) . . ?
O49 Mn16 Mn5 38.52(19) . . ?
Mn12 Mn16 Mn5 61.30(5) . . ?
O36 Mn16 Mn18 78.8(3) . . ?
O25 Mn16 Mn18 136.1(2) . . ?
O22 Mn16 Mn18 46.9(2) . . ?
O34 Mn16 Mn18 138.6(2) . . ?
O39 Mn16 Mn18 45.5(2) . . ?
O49 Mn16 Mn18 110.35(18) . . ?
Mn12 Mn16 Mn18 127.48(8) . . ?
Mn5 Mn16 Mn18 127.31(8) . . ?
O30 Mn17 O55 102.8(5) . . ?
O30 Mn17 O32 86.9(4) . . ?
O55 Mn17 O32 170.3(4) . . ?
O30 Mn17 O45 86.0(7) . . ?
O55 Mn17 O45 85.1(7) . . ?
O32 Mn17 O45 96.3(7) . . ?
O30 Mn17 O43 103.8(5) . . ?
O55 Mn17 O43 83.9(4) . . ?
O32 Mn17 O43 93.3(3) . . ?
O45 Mn17 O43 166.7(7) . . ?
O30 Mn17 O24 168.8(4) . . ?
O55 Mn17 O24 88.4(4) . . ?
O32 Mn17 O24 81.9(3) . . ?
O45 Mn17 O24 96.2(5) . . ?
O43 Mn17 O24 76.0(3) . . ?
O30 Mn17 Mn10 134.3(4) . . ?
O55 Mn17 Mn10 99.5(3) . . ?
O32 Mn17 Mn10 72.7(2) . . ?
O45 Mn17 Mn10 135.6(4) . . ?
O43 Mn17 Mn10 40.0(2) . . ?
O24 Mn17 Mn10 40.54(19) . . ?
O60 Mn18 O37 105.3(14) . . ?
O60 Mn18 O55 79.1(14) . . ?
O37 Mn18 O55 171.3(4) . . ?
O60 Mn18 O39 95.7(8) . . ?
O37 Mn18 O39 99.8(4) . . ?
O55 Mn18 O39 87.1(4) . . ?
O60 Mn18 O22 164.0(14) . . ?
O37 Mn18 O22 90.7(3) . . ?
O55 Mn18 O22 85.0(4) . . ?
O39 Mn18 O22 81.4(3) . . ?
O60 Mn18 O45 89.2(7) . . ?
O37 Mn18 O45 100.4(4) . . ?
O55 Mn18 O45 71.9(4) . . ?
O39 Mn18 O45 157.2(4) . . ?
O22 Mn18 O45 87.8(4) . . ?
O60 Mn18 Mn16 139.1(6) . . ?
O37 Mn18 Mn16 77.0(3) . . ?
O55 Mn18 Mn16 104.8(3) . . ?
O39 Mn18 Mn16 45.0(2) . . ?
O22 Mn18 Mn16 44.1(2) . . ?
O45 Mn18 Mn16 131.2(3) . . ?
O29 Mn19 O55 106.2(5) . . ?
O29 Mn19 O28 91.5(5) . . ?
O55 Mn19 O28 162.2(4) . . ?
O29 Mn19 O62 85.2(12) . . ?
O55 Mn19 O62 100.6(9) . . ?
O28 Mn19 O62 80.7(8) . . ?
O29 Mn19 O44 103.0(4) . . ?
O55 Mn19 O44 84.7(4) . . ?
O28 Mn19 O44 91.3(3) . . ?
O62 Mn19 O44 168.8(10) . . ?
O29 Mn19 O38 174.2(4) . . ?
O55 Mn19 O38 78.0(3) . . ?
O28 Mn19 O38 84.3(3) . . ?
O62 Mn19 O38 98.2(12) . . ?
O44 Mn19 O38 73.1(2) . . ?
O39 P1 O40 112.1(4) . . ?
O39 P1 O38 110.0(4) . . ?
O40 P1 O38 111.6(4) . . ?
O39 P1 C71 109.4(5) . . ?
O40 P1 C71 108.4(5) . . ?
O38 P1 C71 105.1(5) . . ?
O16 P2 O15 112.7(4) . . ?
O16 P2 O17 111.3(4) . . ?
O15 P2 O17 111.0(4) . . ?
O16 P2 C1 109.4(5) . . ?
O15 P2 C1 106.5(4) . . ?
O17 P2 C1 105.6(5) . . ?
O42 P3 O44 111.8(4) . . ?
O42 P3 O43 110.1(4) . . ?
O44 P3 O43 111.7(4) . . ?
O42 P3 C17 108.1(4) . . ?
O44 P3 C17 108.5(4) . . ?
O43 P3 C17 106.4(5) . . ?
O13 P4 O12 111.9(4) . . ?
O13 P4 O14 111.8(4) . . ?
O12 P4 O14 110.7(4) . . ?
O13 P4 C47 110.3(5) . . ?
O12 P4 C47 106.8(4) . . ?
O14 P4 C47 104.9(5) . . ?
O23 P5 O22 112.5(4) . . ?
O23 P5 O24 111.2(4) . . ?
O22 P5 O24 112.3(5) . . ?
O23 P5 C57 106.7(5) . . ?
O22 P5 C57 105.9(5) . . ?
O24 P5 C57 107.7(5) . . ?
O2 P6 O1 113.9(4) . . ?
O2 P6 O3 109.9(4) . . ?
O1 P6 O3 109.2(4) . . ?
O2 P6 C84 110.2(5) . . ?
O1 P6 C84 107.0(5) . . ?
O3 P6 C84 106.3(5) . . ?
C2 C1 C8 120.5(11) . . ?
C2 C1 P2 121.5(9) . . ?
C8 C1 P2 118.0(9) . . ?
C3 C2 C1 118.8(13) . . ?
C2 C3 C5 119.5(13) . . ?
C2 C3 C116 118.4(14) . . ?
C5 C3 C116 122.1(13) . . ?
C6 C5 C3 121.6(12) . . ?
C8 C6 C5 119.3(13) . . ?
C8 C6 C7 121.5(14) . . ?
C5 C6 C7 119.1(13) . . ?
C6 C8 C1 120.0(13) . . ?
O58 C9 O57 124.8(10) . . ?
O58 C9 C10 118.4(11) . . ?
O57 C9 C10 116.5(11) . . ?
C9 C10 C11 108.5(10) . . ?
C9 C10 C12 110.1(10) . . ?
C11 C10 C12 108.6(12) . . ?
C9 C10 C13 113.0(10) . . ?
C11 C10 C13 107.3(11) . . ?
C12 C10 C13 109.3(10) . . ?
C24 C17 C18 118.3(10) . . ?
C24 C17 P3 122.8(8) . . ?
C18 C17 P3 118.8(8) . . ?
C19 C18 C17 121.0(11) . . ?
C21 C19 C18 119.6(11) . . ?
C21 C19 C20 119.8(10) . . ?
C18 C19 C20 120.5(11) . . ?
C19 C21 C22 121.9(11) . . ?
C21 C22 C24 118.3(11) . . ?
C21 C22 C23 122.5(11) . . ?
C24 C22 C23 119.2(11) . . ?
C17 C24 C22 120.8(10) . . ?
O32 C25 O31 126.1(11) . . ?
O32 C25 C26 116.7(11) . . ?
O31 C25 C26 117.1(10) . . ?
C27 C26 C28 110.3(14) . . ?
C27 C26 C29 110.6(17) . . ?
C28 C26 C29 112.0(16) . . ?
C27 C26 C25 106.1(13) . . ?
C28 C26 C25 109.9(10) . . ?
C29 C26 C25 107.6(11) . . ?
O29 C30 O30 125.5(17) . . ?
O29 C30 C117 117.9(15) . . ?
O30 C30 C117 114.7(13) . . ?
C32 C31 C117 52.4(18) . . ?
C32 C31 C36 101(3) . . ?
C117 C31 C36 49.1(18) . . ?
C117 C32 C33 63(2) . . ?
C117 C32 C31 69(3) . . ?
C33 C32 C31 122(4) . . ?
C34 C33 C32 129(4) . . ?
C34 C33 C117 71(3) . . ?
C32 C33 C117 58(2) . . ?
C33 C34 C35 104(3) . . ?
C33 C34 C117 57(2) . . ?
C35 C34 C117 56(2) . . ?
C36 C35 C117 62(3) . . ?
C36 C35 C34 126(5) . . ?
C117 C35 C34 64(2) . . ?
C35 C36 C117 72(3) . . ?
C35 C36 C31 123(4) . . ?
C117 C36 C31 62(3) . . ?
O8 C37 O7 117.3(12) . . ?
O8 C37 C38 121.0(13) . . ?
O7 C37 C38 121.6(13) . . ?
O8 C37 Mn14 59.0(7) . . ?
O7 C37 Mn14 58.5(6) . . ?
C38 C37 Mn14 179.0(11) . . ?
C39 C38 C41 111.6(19) . . ?
C39 C38 C37 110.8(15) . . ?
C41 C38 C37 104.9(14) . . ?
C39 C38 C40 118.9(19) . . ?
C41 C38 C40 102.2(18) . . ?
C37 C38 C40 107.2(13) . . ?
O18 C42 O19 123.3(11) . . ?
O18 C42 C43 118.9(11) . . ?
O19 C42 C43 117.6(11) . . ?
C45 C43 C46 108.4(12) . . ?
C45 C43 C42 108.2(10) . . ?
C46 C43 C42 106.9(10) . . ?
C45 C43 C44 111.1(11) . . ?
C46 C43 C44 111.7(11) . . ?
C42 C43 C44 110.3(11) . . ?
C53 C47 C48 117.7(11) . . ?
C53 C47 P4 120.7(9) . . ?
C48 C47 P4 121.5(9) . . ?
C47 C48 C49 120.8(12) . . ?
C51 C49 C48 116.4(12) . . ?
C51 C49 C50 123.8(12) . . ?
C48 C49 C50 119.7(13) . . ?
C49 C51 C52 124.9(12) . . ?
C53 C52 C51 116.1(14) . . ?
C53 C52 C54 122.2(14) . . ?
C51 C52 C54 121.6(13) . . ?
C52 C53 C47 124.0(13) . . ?
C64 C57 C58 118.9(11) . . ?
C64 C57 P5 119.4(9) . . ?
C58 C57 P5 121.8(10) . . ?
C59 C58 C57 122.3(13) . . ?
C61 C59 C58 116.8(13) . . ?
C61 C59 C60 120.7(13) . . ?
C58 C59 C60 122.5(15) . . ?
C59 C61 C62 122.0(12) . . ?
C64 C62 C61 118.6(12) . . ?
C64 C62 C63 119.7(12) . . ?
C61 C62 C63 121.7(11) . . ?
C57 C64 C62 121.3(12) . . ?
O36 C66 O37 125.3(12) . . ?
O36 C66 C67 118.2(13) . . ?
O37 C66 C67 116.6(13) . . ?
C68 C67 C69 110.4(13) . . ?
C68 C67 C66 110.7(11) . . ?
C69 C67 C66 111.6(12) . . ?
C68 C67 C70 112.1(14) . . ?
C69 C67 C70 106.2(11) . . ?
C66 C67 C70 105.7(11) . . ?
C77 C71 C72 121.9(12) . . ?
C77 C71 P1 120.4(9) . . ?
C72 C71 P1 117.6(10) . . ?
C73 C72 C71 117.6(15) . . ?
C75 C73 C72 118.6(15) . . ?
C75 C73 C74 120.5(16) . . ?
C72 C73 C74 121(2) . . ?
C73 C75 C76 125.4(14) . . ?
C75 C76 C77 114.0(13) . . ?
C75 C76 C78 124.5(14) . . ?
C77 C76 C78 121.3(13) . . ?
C71 C77 C76 122.4(13) . . ?
O28 C79 O27 127.3(12) . . ?
O28 C79 C80 116.7(11) . . ?
O27 C79 C80 116.0(11) . . ?
C81 C80 C83 108.7(14) . . ?
C81 C80 C82 109.6(14) . . ?
C83 C80 C82 112.9(13) . . ?
C81 C80 C79 104.6(11) . . ?
C83 C80 C79 109.6(14) . . ?
C82 C80 C79 111.1(12) . . ?
C85 C84 C91 118.8(10) . . ?
C85 C84 P6 125.8(8) . . ?
C91 C84 P6 115.3(8) . . ?
C86 C85 C84 121.7(10) . . ?
C85 C86 C88 119.4(10) . . ?
C85 C86 C87 121.4(11) . . ?
C88 C86 C87 119.3(11) . . ?
C86 C88 C89 121.4(10) . . ?
C91 C89 C88 118.3(10) . . ?
C91 C89 C90 119.8(10) . . ?
C88 C89 C90 121.8(10) . . ?
C89 C91 C84 120.5(10) . . ?
O10 C92 O11 124.0(10) . . ?
O10 C92 C93 119.5(11) . . ?
O11 C92 C93 116.4(10) . . ?
C95 C93 C96 110.2(12) . . ?
C95 C93 C94 112.2(13) . . ?
C96 C93 C94 110.5(11) . . ?
C95 C93 C92 104.1(10) . . ?
C96 C93 C92 110.5(10) . . ?
C94 C93 C92 109.2(11) . . ?
O5 C97 O6 123.8(12) . . ?
O5 C97 C98 119.4(13) . . ?
O6 C97 C98 116.7(13) . . ?
C100 C98 C101 112.8(18) . . ?
C100 C98 C97 106.4(14) . . ?
C101 C98 C97 111.8(14) . . ?
C100 C98 C99 105(2) . . ?
C101 C98 C99 111.1(19) . . ?
C97 C98 C99 109.7(15) . . ?
C32 C117 C36 127(4) . . ?
C32 C117 C33 59(3) . . ?
C36 C117 C33 140(3) . . ?
C32 C117 C35 143(3) . . ?
C36 C117 C35 46(4) . . ?
C33 C117 C35 103(3) . . ?
C32 C117 C31 58(3) . . ?
C36 C117 C31 69(3) . . ?
C33 C117 C31 109(3) . . ?
C35 C117 C31 108(2) . . ?
C32 C117 C30 102.8(19) . . ?
C36 C117 C30 108.4(19) . . ?
C33 C117 C30 108.1(19) . . ?
C35 C117 C30 114(2) . . ?
C31 C117 C30 114.6(17) . . ?
C32 C117 C34 111(4) . . ?
C36 C117 C34 106(5) . . ?
C33 C117 C34 52(3) . . ?
C35 C117 C34 60(3) . . ?
C31 C117 C34 147(2) . . ?
C30 C117 C34 99(2) . . ?
P6 O1 Mn1 130.1(4) . . ?
P6 O1 Mn6 131.3(4) . . ?
Mn1 O1 Mn6 88.8(2) . . ?
P6 O2 Mn4 127.2(4) . . ?
P6 O2 Mn15 139.7(4) . . ?
Mn4 O2 Mn15 90.0(2) . . ?
P6 O3 Mn3 131.1(4) . . ?
P6 O3 Mn8 129.5(4) . . ?
Mn3 O3 Mn8 98.4(3) . . ?
Mn14 O4 Mn8 120.0(3) . . ?
Mn14 O4 Mn15 122.7(4) . . ?
Mn8 O4 Mn15 110.6(3) . . ?
C97 O5 Mn8 134.8(9) . . ?
C97 O6 Mn15 128.2(9) . . ?
C37 O7 Mn14 91.4(8) . . ?
C37 O8 Mn14 93.2(8) . . ?
C109 O9 Mn8 131.5(8) . . ?
C92 O10 Mn8 128.3(8) . . ?
C92 O11 Mn3 130.5(7) . . ?
P4 O12 Mn3 128.3(4) . . ?
P4 O12 Mn8 137.5(4) . . ?
Mn3 O12 Mn8 91.1(3) . . ?
P4 O13 Mn5 128.4(4) . . ?
P4 O13 Mn12 129.3(4) . . ?
Mn5 O13 Mn12 84.1(2) . . ?
P4 O14 Mn13 129.0(4) . . ?
P4 O14 Mn14 134.9(4) . . ?
Mn13 O14 Mn14 93.8(3) . . ?
P2 O15 Mn4 130.1(4) . . ?
P2 O15 Mn15 141.8(4) . . ?
Mn4 O15 Mn15 87.1(2) . . ?
P2 O16 Mn9 130.4(4) . . ?
P2 O16 Mn11 128.8(4) . . ?
Mn9 O16 Mn11 88.3(2) . . ?
P2 O17 Mn13 129.4(4) . . ?
P2 O17 Mn14 131.8(4) . . ?
Mn13 O17 Mn14 94.1(3) . . ?
C42 O18 Mn14 132.0(8) . . ?
C42 O19 Mn13 131.2(7) . . ?
C102 O20 Mn11 124.7(7) . . ?
C102 O20 Mn13 121.9(8) . . ?
Mn11 O20 Mn13 94.0(3) . . ?
Mn13 O21 Mn11 97.1(3) . . ?
Mn13 O21 Mn5 96.5(3) . . ?
Mn11 O21 Mn5 107.1(3) . . ?
Mn13 O21 Mn2 159.2(4) . . ?
Mn11 O21 Mn2 96.6(3) . . ?
Mn5 O21 Mn2 94.3(3) . . ?
P5 O22 Mn16 131.1(5) . . ?
P5 O22 Mn18 137.9(5) . . ?
Mn16 O22 Mn18 89.0(3) . . ?
P5 O23 Mn5 129.3(4) . . ?
P5 O23 Mn11 129.0(4) . . ?
Mn5 O23 Mn11 89.4(3) . . ?
P5 O24 Mn10 129.4(5) . . ?
P5 O24 Mn17 130.0(5) . . ?
Mn10 O24 Mn17 93.9(3) . . ?
C55 O25 Mn5 122.8(7) . . ?
C55 O25 Mn16 120.4(8) . . ?
Mn5 O25 Mn16 97.0(3) . . ?
C16 O26 Mn6 123.8(7) . . ?
C16 O26 Mn7 124.0(7) . . ?
Mn6 O26 Mn7 97.4(3) . . ?
C79 O27 Mn7 131.5(8) . . ?
C79 O28 Mn19 131.1(8) . . ?
C30 O29 Mn19 132.7(13) . . ?
C30 O30 Mn17 133.5(12) . . ?
C25 O31 Mn10 131.9(7) . . ?
C25 O32 Mn17 128.5(8) . . ?
C56 O33 Mn5 122.0(7) . . ?
C56 O33 Mn13 122.0(7) . . ?
Mn5 O33 Mn13 94.8(3) . . ?
C104 O34 Mn12 121.9(7) . . ?
C104 O34 Mn16 118.7(7) . . ?
Mn12 O34 Mn16 96.9(3) . . ?
C106 O35 Mn12 130.2(7) . . ?
C106 O35 Mn3 124.0(7) . . ?
Mn12 O35 Mn3 96.9(3) . . ?
C66 O36 Mn16 125.9(8) . . ?
C66 O37 Mn18 130.3(8) . . ?
P1 O38 Mn7 131.4(4) . . ?
P1 O38 Mn19 132.8(4) . . ?
Mn7 O38 Mn19 94.3(3) . . ?
P1 O39 Mn16 130.0(4) . . ?
P1 O39 Mn18 135.9(5) . . ?
Mn16 O39 Mn18 89.5(3) . . ?
P1 O40 Mn1 126.9(4) . . ?
P1 O40 Mn12 130.5(4) . . ?
Mn1 O40 Mn12 87.6(2) . . ?
Mn7 O41 Mn6 96.8(3) . . ?
Mn7 O41 Mn1 97.3(3) . . ?
Mn6 O41 Mn1 106.3(3) . . ?
Mn7 O41 Mn2 158.8(4) . . ?
Mn6 O41 Mn2 94.1(3) . . ?
Mn1 O41 Mn2 97.0(3) . . ?
P3 O42 Mn9 131.1(4) . . ?
P3 O42 Mn6 131.6(4) . . ?
Mn9 O42 Mn6 85.8(2) . . ?
P3 O43 Mn10 129.2(4) . . ?
P3 O43 Mn17 132.7(4) . . ?
Mn10 O43 Mn17 94.8(3) . . ?
P3 O44 Mn7 125.8(4) . . ?
P3 O44 Mn19 132.8(4) . . ?
Mn7 O44 Mn19 95.8(3) . . ?
C108 O45 Mn17 149(4) . . ?
C108 O45 Mn18 123(4) . . ?
Mn17 O45 Mn18 86.2(6) . . ?
Mn6 O46 Mn9 107.9(3) . . ?
Mn6 O46 Mn2 99.7(3) . . ?
Mn9 O46 Mn2 101.3(3) . . ?
Mn6 O46 Mn4 94.4(3) . . ?
Mn9 O46 Mn4 94.1(3) . . ?
Mn2 O46 Mn4 154.7(3) . . ?
C107 O47 Mn6 122.4(6) . . ?
C107 O47 Mn4 121.4(7) . . ?
Mn6 O47 Mn4 97.6(3) . . ?
C14 O48 Mn9 120.7(6) . . ?
C14 O48 Mn4 118.7(6) . . ?
Mn9 O48 Mn4 97.2(3) . . ?
Mn12 O49 Mn5 109.4(3) . . ?
Mn12 O49 Mn2 100.4(3) . . ?
Mn5 O49 Mn2 100.2(3) . . ?
Mn12 O49 Mn16 94.7(3) . . ?
Mn5 O49 Mn16 94.7(3) . . ?
Mn2 O49 Mn16 153.8(3) . . ?
Mn3 O50 Mn12 98.0(3) . . ?
Mn3 O50 Mn1 97.8(3) . . ?
Mn12 O50 Mn1 107.2(3) . . ?
Mn3 O50 Mn2 156.5(4) . . ?
Mn12 O50 Mn2 95.8(3) . . ?
Mn1 O50 Mn2 96.1(3) . . ?
C15 O51 Mn9 122.2(7) . . ?
C15 O51 Mn10 121.9(7) . . ?
Mn9 O51 Mn10 95.5(3) . . ?
C105 O52 Mn1 121.9(7) . . ?
C105 O52 Mn3 122.8(6) . . ?
Mn1 O52 Mn3 92.9(3) . . ?
C65 O53 Mn11 124.0(7) . . ?
C65 O53 Mn10 123.5(7) . . ?
Mn11 O53 Mn10 94.5(3) . . ?
C110 O54 Mn15 124.0(8) . . ?
Mn19 O55 Mn18 116.5(5) . . ?
Mn19 O55 Mn17 109.7(4) . . ?
Mn18 O55 Mn17 111.8(5) . . ?
Mn10 O56 Mn11 97.9(3) . . ?
Mn10 O56 Mn9 97.0(3) . . ?
Mn11 O56 Mn9 107.0(3) . . ?
Mn10 O56 Mn2 158.5(4) . . ?
Mn11 O56 Mn2 96.7(3) . . ?
Mn9 O56 Mn2 93.7(3) . . ?
C9 O57 Mn15 138.2(8) . . ?
C9 O58 Mn4 122.4(8) . . ?
C103 O59 Mn1 121.4(6) . . ?
C103 O59 Mn7 121.4(6) . . ?
Mn1 O59 Mn7 92.8(3) . . ?
C121 C119 C114 106(3) . . ?
C121 C119 C120 113(3) . . ?
C114 C119 C120 123(3) . . ?
C121 C119 C118 77(3) . . ?
C114 C119 C118 112(4) . . ?
C120 C119 C118 116(3) . . ?
C118 O60 Mn18 118(5) . . ?
O60 C118 O61 97(5) . . ?
O60 C118 C119 124(5) . . ?
O61 C118 C119 121(5) . . ?

loop_
_geom_bond_atom_site_label_1
_geom_bond_atom_site_label_2
_geom_bond_distance
_geom_bond_site_symmetry_2
_geom_bond_publ_flag
Mn1 O52 1.870(7) . ?
Mn1 O59 1.871(7) . ?
Mn1 O41 1.973(7) . ?
Mn1 O50 1.978(7) . ?
Mn1 O40 2.225(7) . ?
Mn1 O1 2.227(7) . ?
Mn1 Mn7 2.927(2) . ?
Mn1 Mn3 2.934(2) . ?
Mn1 Mn6 3.148(2) . ?
Mn1 Mn12 3.149(2) . ?
Mn1 Mn2 3.165(2) . ?
Mn2 O46 2.132(6) . ?
Mn2 O49 2.169(7) . ?
Mn2 O41 2.246(7) . ?
Mn2 O21 2.264(7) . ?
Mn2 O50 2.269(6) . ?
Mn2 O56 2.293(7) . ?
Mn2 Mn6 3.086(2) . ?
Mn2 Mn5 3.123(2) . ?
Mn2 Mn12 3.126(2) . ?
Mn2 Mn9 3.131(2) . ?
Mn2 Mn11 3.161(2) . ?
Mn3 O50 1.915(7) . ?
Mn3 O11 1.920(7) . ?
Mn3 O3 1.950(7) . ?
Mn3 O35 1.959(7) . ?
Mn3 O52 2.166(7) . ?
Mn3 O12 2.201(7) . ?
Mn3 Mn12 2.904(2) . ?
Mn3 Mn8 3.211(2) . ?
Mn4 O58 2.087(8) . ?
Mn4 O15 2.164(7) . ?
Mn4 O47 2.165(8) . ?
Mn4 O48 2.186(7) . ?
Mn4 O46 2.229(6) . ?
Mn4 O2 2.266(7) . ?
Mn4 Mn6 3.037(2) . ?
Mn4 Mn9 3.039(2) . ?
Mn4 Mn15 3.209(2) . ?
Mn5 O25 1.883(8) . ?
Mn5 O49 1.894(7) . ?
Mn5 O33 1.914(7) . ?
Mn5 O21 1.987(7) . ?
Mn5 O23 2.253(7) . ?
Mn5 O13 2.303(7) . ?
Mn5 Mn13 2.907(2) . ?
Mn5 Mn16 3.031(2) . ?
Mn5 Mn12 3.090(2) . ?
Mn5 Mn11 3.175(2) . ?
Mn6 O47 1.862(7) . ?
Mn6 O46 1.900(7) . ?
Mn6 O26 1.917(7) . ?
Mn6 O41 1.961(7) . ?
Mn6 O1 2.272(7) . ?
Mn6 O42 2.295(7) . ?
Mn6 Mn7 2.908(2) . ?
Mn6 Mn9 3.084(2) . ?
Mn7 O27 1.911(8) . ?
Mn7 O41 1.928(7) . ?
Mn7 O38 1.954(7) . ?
Mn7 O26 1.955(7) . ?
Mn7 O59 2.163(7) . ?
Mn7 O44 2.202(7) . ?
Mn8 O5 2.089(10) . ?
Mn8 O4 2.132(8) . ?
Mn8 O10 2.136(8) . ?
Mn8 O9 2.178(8) . ?
Mn8 O3 2.282(7) . ?
Mn8 O12 2.295(7) . ?
Mn9 O48 1.854(7) . ?
Mn9 O51 1.910(7) . ?
Mn9 O46 1.914(6) . ?
Mn9 O56 1.988(7) . ?
Mn9 O42 2.237(7) . ?
Mn9 O16 2.258(7) . ?
Mn9 Mn10 2.921(2) . ?
Mn9 Mn11 3.147(2) . ?
Mn10 O31 1.911(7) . ?
Mn10 O56 1.911(7) . ?
Mn10 O51 2.034(7) . ?
Mn10 O53 2.064(8) . ?
Mn10 O43 2.069(8) . ?
Mn10 O24 2.088(8) . ?
Mn10 Mn11 2.894(2) . ?
Mn10 Mn17 3.204(2) . ?
Mn11 O53 1.873(7) . ?
Mn11 O20 1.879(8) . ?
Mn11 O56 1.926(7) . ?
Mn11 O21 1.959(7) . ?
Mn11 O23 2.261(7) . ?
Mn11 O16 2.261(7) . ?
Mn11 Mn13 2.899(2) . ?
Mn12 O34 1.875(7) . ?
Mn12 O49 1.892(7) . ?
Mn12 O35 1.921(7) . ?
Mn12 O50 1.933(7) . ?
Mn12 O13 2.312(7) . ?
Mn12 O40 2.322(7) . ?
Mn12 Mn16 3.029(2) . ?
Mn13 O19 1.909(8) . ?
Mn13 O21 1.909(7) . ?
Mn13 O33 2.035(8) . ?
Mn13 O20 2.080(8) . ?
Mn13 O14 2.082(7) . ?
Mn13 O17 2.112(8) . ?
Mn13 Mn14 3.150(2) . ?
Mn14 O18 2.119(8) . ?
Mn14 O4 2.119(8) . ?
Mn14 O17 2.192(7) . ?
Mn14 O14 2.229(7) . ?
Mn14 O7 2.238(9) . ?
Mn14 O8 2.253(9) . ?
Mn14 C37 2.625(14) . ?
Mn15 O57 2.096(8) . ?
Mn15 O6 2.123(10) . ?
Mn15 O4 2.171(8) . ?
Mn15 O54 2.198(8) . ?
Mn15 O2 2.274(7) . ?
Mn15 O15 2.481(7) . ?
Mn16 O36 2.087(9) . ?
Mn16 O25 2.157(8) . ?
Mn16 O22 2.164(8) . ?
Mn16 O34 2.164(7) . ?
Mn16 O39 2.198(8) . ?
Mn16 O49 2.216(7) . ?
Mn16 Mn18 3.108(3) . ?
Mn17 O30 2.008(11) . ?
Mn17 O55 2.119(10) . ?
Mn17 O32 2.137(9) . ?
Mn17 O45 2.231(15) . ?
Mn17 O43 2.278(7) . ?
Mn17 O24 2.292(8) . ?
Mn18 O60 2.03(2) . ?
Mn18 O37 2.075(10) . ?
Mn18 O55 2.083(10) . ?
Mn18 O39 2.217(8) . ?
Mn18 O22 2.270(8) . ?
Mn18 O45 2.82(3) . ?
Mn19 O29 2.016(12) . ?
Mn19 O55 2.075(11) . ?
Mn19 O28 2.091(10) . ?
Mn19 O62 2.13(2) . ?
Mn19 O44 2.222(7) . ?
Mn19 O38 2.496(7) . ?
P1 O39 1.523(9) . ?
P1 O40 1.525(7) . ?
P1 O38 1.569(7) . ?
P1 C71 1.810(11) . ?
P2 O16 1.509(7) . ?
P2 O15 1.514(7) . ?
P2 O17 1.556(7) . ?
P2 C1 1.798(11) . ?
P3 O42 1.519(7) . ?
P3 O44 1.547(7) . ?
P3 O43 1.553(8) . ?
P3 C17 1.775(11) . ?
P4 O13 1.522(7) . ?
P4 O12 1.523(7) . ?
P4 O14 1.553(7) . ?
P4 C47 1.798(11) . ?
P5 O23 1.512(8) . ?
P5 O22 1.519(8) . ?
P5 O24 1.535(8) . ?
P5 C57 1.808(12) . ?
P6 O2 1.519(7) . ?
P6 O1 1.518(7) . ?
P6 O3 1.572(7) . ?
P6 C84 1.774(12) . ?
C120 C119 1.529(19) . ?
C1 C2 1.403(16) . ?
C1 C8 1.398(17) . ?
C2 C3 1.384(17) . ?
C3 C5 1.39(2) . ?
C3 C116 1.54(2) . ?
C5 C6 1.38(2) . ?
C6 C8 1.374(17) . ?
C6 C7 1.54(2) . ?
C9 O58 1.264(14) . ?
C9 O57 1.269(14) . ?
C9 C10 1.500(15) . ?
C10 C11 1.534(17) . ?
C10 C12 1.533(17) . ?
C10 C13 1.534(17) . ?
C14 O48 1.453(12) . ?
C15 O51 1.456(13) . ?
C16 O26 1.436(12) . ?
C17 C24 1.399(15) . ?
C17 C18 1.418(14) . ?
C18 C19 1.384(15) . ?
C19 C21 1.377(16) . ?
C19 C20 1.510(15) . ?
C21 C22 1.396(16) . ?
C22 C24 1.417(15) . ?
C22 C23 1.520(17) . ?
C25 O32 1.205(14) . ?
C25 O31 1.264(13) . ?
C25 C26 1.545(16) . ?
C26 C27 1.47(2) . ?
C26 C28 1.509(19) . ?
C26 C29 1.54(2) . ?
C30 O29 1.202(16) . ?
C30 O30 1.274(18) . ?
C30 C117 1.64(2) . ?
C31 C32 1.49(7) . ?
C31 C117 1.63(4) . ?
C31 C36 1.73(8) . ?
C32 C117 1.38(4) . ?
C32 C33 1.40(6) . ?
C33 C34 1.37(7) . ?
C33 C117 1.46(4) . ?
C34 C35 1.58(7) . ?
C34 C117 1.65(4) . ?
C35 C36 1.15(9) . ?
C35 C117 1.52(4) . ?
C36 C117 1.40(4) . ?
C37 O8 1.227(15) . ?
C37 O7 1.317(16) . ?
C37 C38 1.52(2) . ?
C38 C39 1.39(2) . ?
C38 C41 1.48(2) . ?
C38 C40 1.63(3) . ?
C42 O18 1.249(14) . ?
C42 O19 1.268(14) . ?
C42 C43 1.537(17) . ?
C43 C45 1.499(17) . ?
C43 C46 1.527(18) . ?
C43 C44 1.571(19) . ?
C47 C53 1.392(16) . ?
C47 C48 1.391(16) . ?
C48 C49 1.449(16) . ?
C49 C51 1.361(19) . ?
C49 C50 1.512(18) . ?
C51 C52 1.40(2) . ?
C52 C53 1.373(18) . ?
C52 C54 1.511(19) . ?
C55 O25 1.430(14) . ?
C56 O33 1.405(13) . ?
C57 C64 1.358(17) . ?
C57 C58 1.395(16) . ?
C58 C59 1.387(18) . ?
C59 C61 1.38(2) . ?
C59 C60 1.51(2) . ?
C61 C62 1.393(18) . ?
C62 C64 1.385(16) . ?
C62 C63 1.534(18) . ?
C65 O53 1.405(13) . ?
C66 O36 1.266(16) . ?
C66 O37 1.264(16) . ?
C66 C67 1.518(17) . ?
C67 C68 1.492(19) . ?
C67 C69 1.523(19) . ?
C67 C70 1.522(19) . ?
C71 C77 1.335(17) . ?
C71 C72 1.411(17) . ?
C72 C73 1.41(2) . ?
C73 C75 1.37(3) . ?
C73 C74 1.51(2) . ?
C75 C76 1.39(2) . ?
C76 C77 1.431(17) . ?
C76 C78 1.51(2) . ?
C79 O28 1.214(14) . ?
C79 O27 1.270(14) . ?
C79 C80 1.563(19) . ?
C80 C81 1.51(2) . ?
C80 C83 1.53(2) . ?
C80 C82 1.557(19) . ?
C84 C85 1.390(15) . ?
C84 C91 1.448(15) . ?
C85 C86 1.386(16) . ?
C86 C88 1.398(16) . ?
C86 C87 1.509(17) . ?
C88 C89 1.428(16) . ?
C89 C91 1.390(14) . ?
C89 C90 1.481(15) . ?
C92 O10 1.232(14) . ?
C92 O11 1.270(13) . ?
C92 C93 1.546(15) . ?
C93 C95 1.506(19) . ?
C93 C96 1.514(17) . ?
C93 C94 1.540(19) . ?
C97 O5 1.219(15) . ?
C97 O6 1.281(16) . ?
C97 C98 1.504(18) . ?
C98 C100 1.47(2) . ?
C98 C101 1.49(2) . ?
C98 C99 1.53(3) . ?
C102 O20 1.441(13) . ?
C103 O59 1.415(13) . ?
C104 O34 1.444(13) . ?
C105 O52 1.442(12) . ?
C106 O35 1.439(12) . ?
C107 O47 1.430(12) . ?
C108 O45 1.54(2) . ?
C109 O9 1.444(15) . ?
C110 O54 1.453(17) . ?
O61 C118 1.69(7) . ?
C114 C119 1.508(18) . ?
C121 C119 1.48(2) . ?
C119 C118 1.76(5) . ?
O60 C118 0.89(4) . ?
